data_4084521
loop_
_publ_author_name
'Fettinger, James C.'
'Gray, Paul A.'
'Melton, Christopher E.'
'Power, Philip P.'

_publ_section_title
;
 Hydroalumination of Alkenes and Alkynes by Primary Aluminum Hydrides
 under Mild Conditions
;
_journal_issue 21
_journal_name_full Organometallics
_journal_page_first 6232
_journal_paper_doi 10.1021/om500911f
_journal_volume 33
_journal_year 2014
_chemical_formula_moiety 'C84 H126 Al2, C42 H62'
_chemical_formula_sum 'C126 H188 Al2'
_chemical_formula_weight 1756.71
_chemical_name_systematic
; 
 ? 
;
_space_group_crystal_system triclinic
_space_group_IT_number 2
_space_group_name_Hall '-P 1'
_space_group_name_H-M_alt 'P -1'
_symmetry_space_group_name_Hall '-P 1'
_symmetry_space_group_name_H-M 'P -1'
_atom_sites_solution_hydrogens mixed
_audit_creation_method SHELXL-2012
_cell_angle_alpha 95.410(3)
_cell_angle_beta 93.432(4)
_cell_angle_gamma 91.765(4)
_cell_formula_units_Z 2
_cell_length_a 13.1147(11)
_cell_length_b 19.3026(17)
_cell_length_c 24.042(2)
_cell_measurement_reflns_used 9829
_cell_measurement_temperature 90(2)
_cell_measurement_theta_max 62.77
_cell_measurement_theta_min 3.09
_cell_volume 6044.1(9)
_computing_cell_refinement 'SAINT (8.27b) (Bruker, 2012)'
_computing_data_collection 'Apex2 (2010-7) (Bruker, 2010)'
_computing_data_reduction 'SAINT (8.27b) (Bruker, 2012)'
_computing_molecular_graphics 'Bruker SHELXTL'
_computing_publication_material 'Bruker SHELXTL'
_computing_structure_refinement 'SHELXL-2012 (Sheldrick, 2012)'
_computing_structure_solution 'SHELXS-97 (Sheldrick, 2008)'
_diffrn_ambient_temperature 90(2)
_diffrn_measured_fraction_theta_full 0.804
_diffrn_measured_fraction_theta_max 0.906
_diffrn_measurement_device_type 'Bruker APEX-II CCD'
_diffrn_measurement_method '\f and \w scans'
_diffrn_radiation_type CuK\a
_diffrn_radiation_wavelength 1.54178
_diffrn_reflns_av_R_equivalents 0.0180
_diffrn_reflns_av_unetI/netI 0.0282
_diffrn_reflns_Laue_measured_fraction_full 0.804
_diffrn_reflns_Laue_measured_fraction_max 0.906
_diffrn_reflns_limit_h_max 14
_diffrn_reflns_limit_h_min -15
_diffrn_reflns_limit_k_max 21
_diffrn_reflns_limit_k_min -21
_diffrn_reflns_limit_l_max 25
_diffrn_reflns_limit_l_min -27
_diffrn_reflns_number 26945
_diffrn_reflns_point_group_measured_fraction_full 0.804
_diffrn_reflns_point_group_measured_fraction_max 0.906
_diffrn_reflns_theta_full 67.679
_diffrn_reflns_theta_max 62.761
_diffrn_reflns_theta_min 1.849
_exptl_absorpt_coefficient_mu 0.526
_exptl_absorpt_correction_T_max 0.8130
_exptl_absorpt_correction_T_min 0.7022
_exptl_absorpt_correction_type multi-scan
_exptl_absorpt_process_details 'SADABS 2012/1 (Sheldrick, 2012)'
_exptl_crystal_colour Colorless
_exptl_crystal_density_diffrn 0.965
_exptl_crystal_description Block
_exptl_crystal_F_000 1940
_exptl_crystal_size_max 0.553
_exptl_crystal_size_mid 0.373
_exptl_crystal_size_min 0.320
_platon_squeeze_details ' '
_refine_diff_density_max 0.644
_refine_diff_density_min -0.615
_refine_diff_density_rms 0.041
_refine_ls_extinction_method none
_refine_ls_goodness_of_fit_ref 1.016
_refine_ls_hydrogen_treatment mixed
_refine_ls_matrix_type full
_refine_ls_number_parameters 1298
_refine_ls_number_reflns 17600
_refine_ls_number_restraints 82
_refine_ls_restrained_S_all 1.068
_refine_ls_R_factor_all 0.0576
_refine_ls_R_factor_gt 0.0548
_refine_ls_shift/su_max 0.000
_refine_ls_shift/su_mean 0.000
_refine_ls_structure_factor_coef Fsqd
_refine_ls_weighting_details
; 
 w=1/[\s^2^(Fo^2^)+(0.0576P)^2^+5.1772P] 
 where P=(Fo^2^+2Fc^2^)/3 
;
_refine_ls_weighting_scheme calc
_refine_ls_wR_factor_gt 0.1370
_refine_ls_wR_factor_ref 0.1391
_reflns_Friedel_coverage 0.000
_reflns_number_gt 16392
_reflns_number_total 17600
_reflns_threshold_expression 'I > 2\s(I)'
_cod_data_source_file om500911f_si_002.cif
_cod_data_source_block cem23fmi_shelxlsq3
_cod_depositor_comments
;
The following automatic conversions were performed:

'_exptl_absorpt_correction_type' value 'Multi-scan' changed to
'multi-scan' according to
/home/saulius/struct/COD-crude-data--automatic-downloads/rss-feeds/ACS/lib/dictionaries/cif_core.dic
dictionary named 'cif_core.dic' version 2.4.2 from 2011-04-26.

Automatic conversion script
Id: cif_fix_values 2827 2014-09-09 07:05:25Z andrius 

 Adding full bibliography for 4084515--4084521.cif.
;
_cod_database_code 4084521
_shelx_space_group_comment
; 
The symmetry employed for this shelxl refinement is uniquely defined 
by the following loop, which should always be used as a source of 
symmetry information in preference to the above space-group names. 
They are only intended as comments. 
;
_shelx_estimated_absorpt_t_min 0.760
_shelx_estimated_absorpt_t_max 0.850
_shelxl_version_number 2012-6

loop_
_space_group_symop_operation_xyz
'x, y, z'
'-x, -y, -z'

loop_
_atom_site_label
_atom_site_type_symbol
_atom_site_fract_x
_atom_site_fract_y
_atom_site_fract_z
_atom_site_U_iso_or_equiv
_atom_site_adp_type
_atom_site_occupancy
_atom_site_site_symmetry_order
_atom_site_calc_flag
_atom_site_refinement_flags_posn
_atom_site_refinement_flags_adp
_atom_site_refinement_flags_occupancy
_atom_site_disorder_assembly
_atom_site_disorder_group
Al1 Al 0.39106(6) 0.30556(3) 0.21156(3) 0.03884(17) Uani 1 1 d . . . . .
H1 H 0.4031 0.3490 0.2732 0.131(14) Uiso 1 1 calc R . . . .
H2 H 0.3264(13) 0.2352(9) 0.2222(7) 0.012(4) Uiso 1 1 d . . . . .
Al2 Al 0.41701(6) 0.17105(3) 0.21468(3) 0.04371(18) Uani 1 1 d . . . . .
H3 H 0.4795(18) 0.2457(12) 0.2059(10) 0.052(7) Uiso 1 1 d . . . . .
H4 H 0.370(2) 0.1348(15) 0.1535(13) 0.079(9) Uiso 1 1 d . . . . .
C1 C 0.35998(14) 0.36544(9) 0.15022(7) 0.0236(4) Uani 1 1 d . . . . .
C2 C 0.41788(13) 0.42933(9) 0.15256(7) 0.0223(4) Uani 1 1 d . . . . .
C3 C 0.39138(13) 0.47982(9) 0.11648(8) 0.0237(4) Uani 1 1 d . . . . .
C4 C 0.31080(14) 0.46391(10) 0.07644(8) 0.0257(4) Uani 1 1 d . . . . .
H4A H 0.2936 0.4975 0.0514 0.031 Uiso 1 1 calc R U . . .
C5 C 0.25445(14) 0.40147(10) 0.07137(8) 0.0242(4) Uani 1 1 d . . . . .
C6 C 0.27781(14) 0.35245(9) 0.10934(7) 0.0226(4) Uani 1 1 d . . . . .
C7 C 0.44601(14) 0.55097(10) 0.11944(8) 0.0283(4) Uani 1 1 d . . . . .
H7 H 0.5025 0.5529 0.1495 0.034 Uiso 1 1 calc R U . . .
C8 C 0.49312(17) 0.56442(12) 0.06447(9) 0.0402(5) Uani 1 1 d . . . . .
H8A H 0.5393 0.5271 0.0540 0.060 Uiso 1 1 calc R U . . .
H8B H 0.5315 0.6092 0.0693 0.060 Uiso 1 1 calc R U . . .
H8C H 0.4387 0.5657 0.0349 0.060 Uiso 1 1 calc R U . . .
C9 C 0.37253(17) 0.60848(11) 0.13531(11) 0.0434(6) Uani 1 1 d . . . . .
H9A H 0.3180 0.6089 0.1056 0.065 Uiso 1 1 calc R U . . .
H9B H 0.4099 0.6536 0.1400 0.065 Uiso 1 1 calc R U . . .
H9C H 0.3426 0.5998 0.1705 0.065 Uiso 1 1 calc R U . . .
C10 C 0.17085(14) 0.38753(10) 0.02435(8) 0.0282(4) Uani 1 1 d . . . . .
H10 H 0.1408 0.3397 0.0265 0.034 Uiso 1 1 calc R U . . .
C11 C 0.21378(17) 0.38967(12) -0.03340(9) 0.0383(5) Uani 1 1 d . . . . .
H11A H 0.1610 0.3728 -0.0625 0.058 Uiso 1 1 calc R U . . .
H11B H 0.2729 0.3600 -0.0360 0.058 Uiso 1 1 calc R U . . .
H11C H 0.2349 0.4377 -0.0386 0.058 Uiso 1 1 calc R U . . .
C12 C 0.08520(16) 0.43878(11) 0.03078(10) 0.0392(5) Uani 1 1 d . . . . .
H12A H 0.1126 0.4862 0.0285 0.059 Uiso 1 1 calc R U . . .
H12B H 0.0562 0.4359 0.0672 0.059 Uiso 1 1 calc R U . . .
H12C H 0.0317 0.4272 0.0008 0.059 Uiso 1 1 calc R U . . .
C13 C 0.51149(14) 0.43961(9) 0.19261(8) 0.0236(4) Uani 1 1 d . . . . .
C14 C 0.50864(14) 0.47385(10) 0.24694(8) 0.0257(4) Uani 1 1 d . . . . .
C15 C 0.59604(15) 0.47677(10) 0.28310(8) 0.0288(4) Uani 1 1 d . . . . .
H15 H 0.5933 0.4995 0.3198 0.035 Uiso 1 1 calc R U . . .
C16 C 0.68670(15) 0.44796(11) 0.26778(8) 0.0307(4) Uani 1 1 d . . . . .
C17 C 0.68936(15) 0.41645(11) 0.21363(8) 0.0307(4) Uani 1 1 d . . . . .
H17 H 0.7513 0.3970 0.2021 0.037 Uiso 1 1 calc R U . . .
C18 C 0.60481(14) 0.41227(10) 0.17552(8) 0.0263(4) Uani 1 1 d . . . . .
C19 C 0.41490(15) 0.51099(11) 0.26672(8) 0.0314(4) Uani 1 1 d . . . . .
H19 H 0.3596 0.5035 0.2360 0.038 Uiso 1 1 calc R U . . .
C20 C 0.37437(19) 0.48410(14) 0.31908(11) 0.0512(6) Uani 1 1 d . . . . .
H20A H 0.3567 0.4342 0.3117 0.077 Uiso 1 1 calc R U . . .
H20B H 0.3133 0.5092 0.3292 0.077 Uiso 1 1 calc R U . . .
H20C H 0.4270 0.4915 0.3500 0.077 Uiso 1 1 calc R U . . .
C21 C 0.43824(18) 0.58953(12) 0.27816(11) 0.0465(6) Uani 1 1 d . . . . .
H21A H 0.3748 0.6134 0.2853 0.070 Uiso 1 1 calc R U . . .
H21B H 0.4682 0.6068 0.2455 0.070 Uiso 1 1 calc R U . . .
H21C H 0.4866 0.5985 0.3109 0.070 Uiso 1 1 calc R U . . .
C22 C 0.78204(16) 0.45482(13) 0.30767(9) 0.0409(5) Uani 1 1 d D U . . .
H22 H 0.7598 0.4759 0.3444 0.049 Uiso 0.7 1 calc R U P A 1
H22B H 0.8143 0.4103 0.2950 0.049 Uiso 0.3 1 calc R U P A 2
C23 C 0.8271(2) 0.38868(14) 0.31869(12) 0.0308(6) Uani 0.7 1 d D U P B 1
H23A H 0.8528 0.3666 0.2841 0.046 Uiso 0.7 1 calc R U P B 1
H23B H 0.7751 0.3578 0.3320 0.046 Uiso 0.7 1 calc R U P B 1
H23C H 0.8837 0.3973 0.3473 0.046 Uiso 0.7 1 calc R U P B 1
C23B C 0.7677(6) 0.4422(4) 0.3636(3) 0.0494(19) Uiso 0.3 1 d D . P B 2
H23D H 0.8332 0.4313 0.3820 0.074 Uiso 0.3 1 calc R U P B 2
H23E H 0.7190 0.4027 0.3641 0.074 Uiso 0.3 1 calc R U P B 2
H23F H 0.7409 0.4837 0.3836 0.074 Uiso 0.3 1 calc R U P B 2
C24 C 0.86053(17) 0.50531(12) 0.28943(10) 0.0421(5) Uani 1 1 d D . . . .
H24A H 0.9226 0.5060 0.3143 0.063 Uiso 1 1 calc R U . . .
H24B H 0.8330 0.5520 0.2911 0.063 Uiso 1 1 calc R U . . .
H24C H 0.8770 0.4907 0.2510 0.063 Uiso 1 1 calc R U . . .
C25 C 0.61780(15) 0.38322(11) 0.11524(8) 0.0309(4) Uani 1 1 d . . . . .
H25 H 0.5508 0.3856 0.0935 0.037 Uiso 1 1 calc R U . . .
C26 C 0.64969(18) 0.30775(11) 0.11015(9) 0.0406(5) Uani 1 1 d . . . . .
H26A H 0.7181 0.3049 0.1284 0.061 Uiso 1 1 calc R U . . .
H26B H 0.6507 0.2906 0.0705 0.061 Uiso 1 1 calc R U . . .
H26C H 0.6008 0.2792 0.1283 0.061 Uiso 1 1 calc R U . . .
C27 C 0.69689(18) 0.42773(12) 0.08888(9) 0.0424(5) Uani 1 1 d . . . . .
H27A H 0.6780 0.4766 0.0930 0.064 Uiso 1 1 calc R U . . .
H27B H 0.6989 0.4119 0.0490 0.064 Uiso 1 1 calc R U . . .
H27C H 0.7644 0.4232 0.1077 0.064 Uiso 1 1 calc R U . . .
C28 C 0.21596(14) 0.28515(9) 0.10643(7) 0.0238(4) Uani 1 1 d . . . . .
C29 C 0.24196(14) 0.22769(10) 0.07017(8) 0.0280(4) Uani 1 1 d . . . . .
C30 C 0.18749(15) 0.16461(10) 0.07035(9) 0.0322(5) Uani 1 1 d . . . . .
H30 H 0.2064 0.1256 0.0465 0.039 Uiso 1 1 calc R U . . .
C31 C 0.10669(15) 0.15677(10) 0.10404(9) 0.0338(5) Uani 1 1 d D . . . .
C32 C 0.07941(15) 0.21481(10) 0.13744(9) 0.0317(4) Uani 1 1 d . . . . .
H32 H 0.0233 0.2105 0.1602 0.038 Uiso 1 1 calc R U . . .
C33 C 0.13091(14) 0.27916(10) 0.13896(8) 0.0256(4) Uani 1 1 d . . . . .
C34 C 0.32426(17) 0.23428(11) 0.02871(9) 0.0364(5) Uani 1 1 d . . . . .
H34 H 0.3444 0.2848 0.0298 0.044 Uiso 1 1 calc R U . . .
C35 C 0.41988(18) 0.19573(14) 0.04399(10) 0.0497(6) Uani 1 1 d . . . . .
H35A H 0.4500 0.2158 0.0805 0.075 Uiso 1 1 calc R U . . .
H35B H 0.4694 0.2002 0.0155 0.075 Uiso 1 1 calc R U . . .
H35C H 0.4018 0.1464 0.0458 0.075 Uiso 1 1 calc R U . . .
C36 C 0.2832(2) 0.20998(13) -0.03115(9) 0.0469(6) Uani 1 1 d . . . . .
H36A H 0.2688 0.1596 -0.0345 0.070 Uiso 1 1 calc R U . . .
H36B H 0.3344 0.2209 -0.0574 0.070 Uiso 1 1 calc R U . . .
H36C H 0.2202 0.2339 -0.0399 0.070 Uiso 1 1 calc R U . . .
C37 C 0.0434(3) 0.08892(15) 0.10612(18) 0.0437(12) Uani 0.81 1 d D U P C 1
H37 H 0.0302 0.0858 0.1464 0.052 Uiso 0.81 1 calc R U P C 1
C38 C 0.0963(2) 0.02502(13) 0.08763(17) 0.0774(10) Uani 0.81 1 d D U P C 1
H38A H 0.0538 -0.0159 0.0936 0.116 Uiso 0.81 1 calc R U P C 1
H38B H 0.1619 0.0240 0.1092 0.116 Uiso 0.81 1 calc R U P C 1
H38C H 0.1082 0.0246 0.0477 0.116 Uiso 0.81 1 calc R U P C 1
C39 C -0.0597(2) 0.09495(17) 0.07580(17) 0.0625(10) Uani 0.81 1 d D . P C 1
H39A H -0.0508 0.0985 0.0360 0.094 Uiso 0.81 1 calc R U P C 1
H39B H -0.0924 0.1366 0.0917 0.094 Uiso 0.81 1 calc R U P C 1
H39C H -0.1028 0.0536 0.0801 0.094 Uiso 0.81 1 calc R U P C 1
C37B C 0.0394(9) 0.0904(4) 0.0887(10) 0.042(3) Uani 0.19 1 d D U P C 2
H37B H -0.0145 0.0885 0.1163 0.050 Uiso 0.19 1 calc R U P C 2
C38B C 0.0963(2) 0.02502(13) 0.08763(17) 0.0774(10) Uani 0.19 1 d D U P C 2
H38D H 0.0546 -0.0113 0.1023 0.116 Uiso 0.19 1 calc R U P C 2
H38E H 0.1603 0.0332 0.1108 0.116 Uiso 0.19 1 calc R U P C 2
H38F H 0.1115 0.0099 0.0490 0.116 Uiso 0.19 1 calc R U P C 2
C39B C -0.0118(9) 0.0807(6) 0.0298(5) 0.036(2) Uiso 0.19 1 d . . P C 2
H39D H 0.0402 0.0835 0.0024 0.054 Uiso 0.19 1 calc R U P C 2
H39E H -0.0610 0.1172 0.0253 0.054 Uiso 0.19 1 calc R U P C 2
H39F H -0.0475 0.0350 0.0238 0.054 Uiso 0.19 1 calc R U P C 2
C40 C 0.09052(15) 0.34152(11) 0.17315(8) 0.0319(4) Uani 1 1 d . . . . .
H40 H 0.1270 0.3844 0.1630 0.038 Uiso 1 1 calc R U . . .
C41 C 0.1100(3) 0.33771(19) 0.23570(11) 0.0881(12) Uani 1 1 d . . . . .
H41A H 0.0765 0.3761 0.2561 0.132 Uiso 1 1 calc R U . . .
H41B H 0.1837 0.3413 0.2454 0.132 Uiso 1 1 calc R U . . .
H41C H 0.0822 0.2932 0.2459 0.132 Uiso 1 1 calc R U . . .
C42 C -0.02358(17) 0.34873(12) 0.15973(12) 0.0504(6) Uani 1 1 d . . . . .
H42A H -0.0616 0.3094 0.1727 0.076 Uiso 1 1 calc R U . . .
H42B H -0.0368 0.3490 0.1192 0.076 Uiso 1 1 calc R U . . .
H42C H -0.0456 0.3924 0.1787 0.076 Uiso 1 1 calc R U . . .
C43 C 0.45880(15) 0.11922(9) 0.27987(8) 0.0270(4) Uani 1 1 d . . . . .
C44 C 0.41569(14) 0.12507(9) 0.33234(8) 0.0246(4) Uani 1 1 d . . . . .
C45 C 0.43989(14) 0.07787(10) 0.37202(8) 0.0263(4) Uani 1 1 d . . . . .
C46 C 0.51168(15) 0.02835(10) 0.35954(8) 0.0269(4) Uani 1 1 d . . . . .
H46 H 0.5301 -0.0023 0.3869 0.032 Uiso 1 1 calc R U . . .
C47 C 0.55791(15) 0.02149(10) 0.30890(8) 0.0276(4) Uani 1 1 d . . . . .
C48 C 0.52970(15) 0.06628(10) 0.26860(8) 0.0282(4) Uani 1 1 d . . . . .
C49 C 0.38715(16) 0.07739(11) 0.42680(9) 0.0341(5) Uani 1 1 d . . . . .
H49 H 0.3347 0.1139 0.4273 0.041 Uiso 1 1 calc R U . . .
C50 C 0.33179(18) 0.00695(13) 0.43040(10) 0.0465(6) Uani 1 1 d . . . . .
H50A H 0.2846 -0.0038 0.3973 0.070 Uiso 1 1 calc R U . . .
H50B H 0.2933 0.0091 0.4642 0.070 Uiso 1 1 calc R U . . .
H50C H 0.3821 -0.0295 0.4320 0.070 Uiso 1 1 calc R U . . .
C51 C 0.46173(18) 0.09459(12) 0.47803(9) 0.0403(5) Uani 1 1 d . . . . .
H51A H 0.5150 0.0601 0.4780 0.060 Uiso 1 1 calc R U . . .
H51B H 0.4247 0.0937 0.5122 0.060 Uiso 1 1 calc R U . . .
H51C H 0.4933 0.1410 0.4767 0.060 Uiso 1 1 calc R U . . .
C52 C 0.63624(17) -0.03431(11) 0.29893(9) 0.0381(5) Uani 1 1 d . . . . .
H52 H 0.6571 -0.0337 0.2596 0.046 Uiso 1 1 calc R U . . .
C53 C 0.5925(2) -0.10711(11) 0.30555(10) 0.0514(6) Uani 1 1 d . . . . .
H53A H 0.5731 -0.1093 0.3441 0.077 Uiso 1 1 calc R U . . .
H53B H 0.6442 -0.1415 0.2972 0.077 Uiso 1 1 calc R U . . .
H53C H 0.5322 -0.1173 0.2797 0.077 Uiso 1 1 calc R U . . .
C54 C 0.73162(18) -0.01880(14) 0.33838(10) 0.0508(6) Uani 1 1 d . . . . .
H54A H 0.7135 -0.0211 0.3771 0.076 Uiso 1 1 calc R U . . .
H54B H 0.7595 0.0279 0.3340 0.076 Uiso 1 1 calc R U . . .
H54C H 0.7829 -0.0532 0.3293 0.076 Uiso 1 1 calc R U . . .
C55 C 0.34314(14) 0.18160(10) 0.34612(8) 0.0249(4) Uani 1 1 d . . . . .
C56 C 0.37952(14) 0.24520(10) 0.37470(8) 0.0262(4) Uani 1 1 d . . . . .
C57 C 0.31005(17) 0.29682(11) 0.38616(8) 0.0346(5) Uani 1 1 d . . . . .
H57 H 0.3343 0.3404 0.4046 0.042 Uiso 1 1 calc R U . . .
C58 C 0.20541(17) 0.28649(13) 0.37126(9) 0.0402(5) Uani 1 1 d . . . . .
C59 C 0.17219(15) 0.22304(12) 0.34439(9) 0.0370(5) Uani 1 1 d . . . . .
H59 H 0.1014 0.2154 0.3341 0.044 Uiso 1 1 calc R U . . .
C60 C 0.23779(15) 0.17017(11) 0.33188(8) 0.0309(4) Uani 1 1 d . . . . .
C61 C 0.49155(15) 0.25652(11) 0.39562(8) 0.0303(4) Uani 1 1 d . . . . .
H61 H 0.5201 0.2092 0.3971 0.036 Uiso 1 1 calc R U . . .
C62 C 0.55501(19) 0.29400(17) 0.35675(10) 0.0602(8) Uani 1 1 d . . . . .
H62A H 0.5279 0.3402 0.3528 0.090 Uiso 1 1 calc R U . . .
H62B H 0.5524 0.2671 0.3200 0.090 Uiso 1 1 calc R U . . .
H62C H 0.6260 0.2991 0.3722 0.090 Uiso 1 1 calc R U . . .
C63 C 0.50388(17) 0.29244(11) 0.45498(9) 0.0377(5) Uani 1 1 d . . . . .
H63A H 0.5758 0.2926 0.4686 0.057 Uiso 1 1 calc R U . . .
H63B H 0.4620 0.2673 0.4795 0.057 Uiso 1 1 calc R U . . .
H63C H 0.4818 0.3405 0.4550 0.057 Uiso 1 1 calc R U . . .
C64 C 0.1271(2) 0.33796(15) 0.38842(10) 0.0610(8) Uani 1 1 d D U . . .
H64 H 0.0671 0.3267 0.3611 0.073 Uiso 0.73 1 calc R U P D 1
H64B H 0.0984 0.3062 0.4145 0.073 Uiso 0.27 1 calc R U P D 2
C65 C 0.1538(3) 0.40769(18) 0.38305(16) 0.0541(9) Uani 0.73 1 d D U P E 1
H65A H 0.0931 0.4358 0.3863 0.081 Uiso 0.73 1 calc R U P E 1
H65B H 0.1813 0.4115 0.3464 0.081 Uiso 0.73 1 calc R U P E 1
H65C H 0.2057 0.4246 0.4126 0.081 Uiso 0.73 1 calc R U P E 1
C66 C 0.0887(3) 0.32343(19) 0.44506(14) 0.0526(9) Uani 0.73 1 d D . P E 1
H66A H 0.1419 0.3378 0.4746 0.079 Uiso 0.73 1 calc R U P E 1
H66B H 0.0725 0.2735 0.4450 0.079 Uiso 0.73 1 calc R U P E 1
H66C H 0.0272 0.3497 0.4519 0.079 Uiso 0.73 1 calc R U P E 1
C65B C 0.1710(9) 0.3892(6) 0.4377(5) 0.087(4) Uiso 0.27 1 d D U P E 2
H65D H 0.2204 0.4218 0.4242 0.131 Uiso 0.27 1 calc R U P E 2
H65E H 0.2052 0.3631 0.4661 0.131 Uiso 0.27 1 calc R U P E 2
H65F H 0.1154 0.4151 0.4542 0.131 Uiso 0.27 1 calc R U P E 2
C66B C 0.0282(7) 0.3541(7) 0.3682(5) 0.090(4) Uiso 0.27 1 d D . P E 2
H66D H -0.0227 0.3245 0.3838 0.135 Uiso 0.27 1 calc R U P E 2
H66E H 0.0227 0.3458 0.3273 0.135 Uiso 0.27 1 calc R U P E 2
H66F H 0.0160 0.4031 0.3794 0.135 Uiso 0.27 1 calc R U P E 2
C67 C 0.19409(17) 0.09978(12) 0.30564(10) 0.0424(5) Uani 1 1 d . . . . .
H67 H 0.2514 0.0668 0.3034 0.051 Uiso 1 1 calc R U . . .
C68 C 0.1474(2) 0.10403(14) 0.24615(11) 0.0608(8) Uani 1 1 d . . . . .
H68A H 0.1213 0.0578 0.2304 0.091 Uiso 1 1 calc R U . . .
H68B H 0.1999 0.1207 0.2227 0.091 Uiso 1 1 calc R U . . .
H68C H 0.0913 0.1364 0.2472 0.091 Uiso 1 1 calc R U . . .
C69 C 0.1136(2) 0.06976(15) 0.34092(12) 0.0609(8) Uani 1 1 d . . . . .
H69A H 0.1412 0.0707 0.3798 0.091 Uiso 1 1 calc R U . . .
H69B H 0.0955 0.0216 0.3261 0.091 Uiso 1 1 calc R U . . .
H69C H 0.0526 0.0977 0.3395 0.091 Uiso 1 1 calc R U . . .
C70 C 0.5626(3) 0.05715(14) 0.21033(10) 0.0247(6) Uani 0.8 1 d . . P F 1
C71 C 0.5132(3) 0.01034(13) 0.16913(11) 0.0288(6) Uani 0.8 1 d . . P F 1
C72 C 0.5329(2) 0.01196(13) 0.11370(10) 0.0305(6) Uani 0.8 1 d . . P F 1
H72 H 0.4964 -0.0195 0.0862 0.037 Uiso 0.8 1 calc R U P F 1
C73 C 0.60458(19) 0.05831(12) 0.09712(10) 0.0277(5) Uani 0.8 1 d . . P F 1
C74 C 0.66022(19) 0.10168(12) 0.13801(10) 0.0282(5) Uani 0.8 1 d . . P F 1
H74 H 0.7122 0.1323 0.1274 0.034 Uiso 0.8 1 calc R U P F 1
C75 C 0.6411(2) 0.10122(13) 0.19503(11) 0.0266(6) Uani 0.8 1 d D . P F 1
C76 C 0.4360(2) -0.04469(12) 0.18316(10) 0.0291(5) Uani 0.8 1 d . . P F 1
H76 H 0.4362 -0.0426 0.2249 0.035 Uiso 0.8 1 calc R U P F 1
C77 C 0.3261(2) -0.03208(16) 0.16094(13) 0.0446(7) Uani 0.8 1 d D . P F 1
H77A H 0.3051 0.0134 0.1771 0.067 Uiso 0.8 1 calc R U P F 1
H77B H 0.2797 -0.0687 0.1715 0.067 Uiso 0.8 1 calc R U P F 1
H77C H 0.3236 -0.0329 0.1201 0.067 Uiso 0.8 1 calc R U P F 1
C78 C 0.4654(3) -0.11765(17) 0.16204(16) 0.0401(8) Uani 0.8 1 d D . P F 1
H78A H 0.4602 -0.1228 0.1210 0.060 Uiso 0.8 1 calc R U P F 1
H78B H 0.4191 -0.1519 0.1760 0.060 Uiso 0.8 1 calc R U P F 1
H78C H 0.5357 -0.1253 0.1755 0.060 Uiso 0.8 1 calc R U P F 1
C79 C 0.62170(19) 0.05626(12) 0.03482(10) 0.0308(6) Uani 0.8 1 d D . P F 1
H79 H 0.5526 0.0530 0.0146 0.037 Uiso 0.8 1 calc R U P F 1
C80 C 0.6764(2) 0.12001(13) 0.01767(11) 0.0329(6) Uani 0.8 1 d D . P F 1
H80A H 0.7467 0.1229 0.0342 0.049 Uiso 0.8 1 calc R U P F 1
H80B H 0.6407 0.1617 0.0309 0.049 Uiso 0.8 1 calc R U P F 1
H80C H 0.6773 0.1168 -0.0232 0.049 Uiso 0.8 1 calc R U P F 1
C81 C 0.6760(2) -0.01001(14) 0.01595(11) 0.0377(6) Uani 0.8 1 d D . P F 1
H81A H 0.6799 -0.0138 -0.0248 0.057 Uiso 0.8 1 calc R U P F 1
H81B H 0.6378 -0.0506 0.0266 0.057 Uiso 0.8 1 calc R U P F 1
H81C H 0.7452 -0.0081 0.0339 0.057 Uiso 0.8 1 calc R U P F 1
C82 C 0.7150(3) 0.14190(18) 0.23882(16) 0.0305(6) Uani 0.8 1 d D . P F 1
H82 H 0.6867 0.1389 0.2763 0.037 Uiso 0.8 1 calc R U P F 1
C83 C 0.7303(2) 0.21852(17) 0.23069(17) 0.0358(8) Uani 0.8 1 d D . P F 1
H83A H 0.7603 0.2231 0.1948 0.054 Uiso 0.8 1 calc R U P F 1
H83B H 0.7762 0.2411 0.2612 0.054 Uiso 0.8 1 calc R U P F 1
H83C H 0.6642 0.2408 0.2309 0.054 Uiso 0.8 1 calc R U P F 1
C84 C 0.8188(2) 0.10728(16) 0.23978(13) 0.0423(7) Uani 0.8 1 d D . P F 1
H84A H 0.8494 0.1109 0.2039 0.063 Uiso 0.8 1 calc R U P F 1
H84B H 0.8091 0.0581 0.2459 0.063 Uiso 0.8 1 calc R U P F 1
H84C H 0.8641 0.1307 0.2701 0.063 Uiso 0.8 1 calc R U P F 1
C70B C 0.5963(5) 0.0669(4) 0.2136(2) 0.019(4) Uiso 0.2 1 d DG . P F 2
C71B C 0.5518(4) 0.0227(3) 0.1691(2) 0.034(4) Uiso 0.2 1 d DG . P F 2
C72B C 0.5898(5) 0.0225(3) 0.1164(2) 0.025(2) Uiso 0.2 1 d DG . P F 2
H72B H 0.5594 -0.0077 0.0860 0.030 Uiso 0.2 1 calc R U P F 2
C73B C 0.6723(5) 0.0665(3) 0.1080(2) 0.026(2) Uiso 0.2 1 d DG . P F 2
C74B C 0.7168(5) 0.1106(3) 0.1525(2) 0.032(2) Uiso 0.2 1 d DG . P F 2
H74B H 0.7732 0.1407 0.1468 0.038 Uiso 0.2 1 calc R U P F 2
C75B C 0.6788(5) 0.1108(4) 0.2052(2) 0.023(3) Uiso 0.2 1 d DG . P F 2
C76B C 0.4795(5) -0.0220(5) 0.1722(3) 0.038(4) Uiso 0.2 1 d DG . P F 2
H76B H 0.4707 -0.0220 0.2132 0.045 Uiso 0.2 1 calc R U P F 2
C77B C 0.3672(10) -0.0099(7) 0.1457(6) 0.049(3) Uiso 0.2 1 d D . P F 2
H77D H 0.3252 0.0102 0.1751 0.073 Uiso 0.2 1 calc R U P F 2
H77E H 0.3359 -0.0545 0.1293 0.073 Uiso 0.2 1 calc R U P F 2
H77F H 0.3718 0.0221 0.1165 0.073 Uiso 0.2 1 calc R U P F 2
C78B C 0.4923(14) -0.1058(9) 0.1501(9) 0.062(7) Uiso 0.2 1 d D . P F 2
H78D H 0.5479 -0.1100 0.1247 0.092 Uiso 0.2 1 calc R U P F 2
H78E H 0.4284 -0.1246 0.1304 0.092 Uiso 0.2 1 calc R U P F 2
H78F H 0.5080 -0.1320 0.1823 0.092 Uiso 0.2 1 calc R U P F 2
C79B C 0.7064(6) 0.0719(4) 0.0492(3) 0.031(2) Uiso 0.2 1 d D . P F 2
H79B H 0.7691 0.1032 0.0525 0.037 Uiso 0.2 1 calc R U P F 2
C80B C 0.6255(10) 0.1049(7) 0.0130(5) 0.048(4) Uiso 0.2 1 d D . P F 2
H80D H 0.6496 0.1077 -0.0245 0.071 Uiso 0.2 1 calc R U P F 2
H80E H 0.6130 0.1519 0.0299 0.071 Uiso 0.2 1 calc R U P F 2
H80F H 0.5619 0.0765 0.0104 0.071 Uiso 0.2 1 calc R U P F 2
C81B C 0.7353(11) 0.0011(5) 0.0229(5) 0.045(3) Uiso 0.2 1 d D . P F 2
H81D H 0.7109 -0.0353 0.0452 0.067 Uiso 0.2 1 calc R U P F 2
H81E H 0.8098 -0.0003 0.0218 0.067 Uiso 0.2 1 calc R U P F 2
H81F H 0.7039 -0.0069 -0.0153 0.067 Uiso 0.2 1 calc R U P F 2
C82B C 0.7331(11) 0.1547(9) 0.2544(4) 0.048(6) Uiso 0.2 1 d D . P F 2
H82B H 0.6961 0.1474 0.2887 0.057 Uiso 0.2 1 calc R U P F 2
C83B C 0.7388(12) 0.2321(5) 0.2482(7) 0.044(5) Uiso 0.2 1 d D . P F 2
H83D H 0.7850 0.2411 0.2189 0.066 Uiso 0.2 1 calc R U P F 2
H83E H 0.7646 0.2574 0.2837 0.066 Uiso 0.2 1 calc R U P F 2
H83F H 0.6705 0.2478 0.2378 0.066 Uiso 0.2 1 calc R U P F 2
C84B C 0.8473(8) 0.1310(7) 0.2641(6) 0.049(3) Uiso 0.2 1 d D . P F 2
H84D H 0.8863 0.1412 0.2322 0.074 Uiso 0.2 1 calc R U P F 2
H84E H 0.8469 0.0808 0.2677 0.074 Uiso 0.2 1 calc R U P F 2
H84F H 0.8789 0.1562 0.2984 0.074 Uiso 0.2 1 calc R U P F 2
C91 C 0.95988(14) 0.74547(9) 0.30480(8) 0.0242(4) Uani 1 1 d . . . . .
H91 H 1.0301 0.7593 0.3052 0.029 Uiso 1 1 calc R U . . .
C92 C 0.91676(14) 0.73906(9) 0.35590(8) 0.0230(4) Uani 1 1 d . . . . .
C93 C 0.81219(14) 0.72025(9) 0.35519(8) 0.0227(4) Uani 1 1 d . . . . .
C94 C 0.75795(14) 0.70673(9) 0.30360(8) 0.0240(4) Uani 1 1 d . . . . .
H94 H 0.6876 0.6933 0.3032 0.029 Uiso 1 1 calc R U . . .
C95 C 0.80104(14) 0.71172(9) 0.25250(8) 0.0230(4) Uani 1 1 d . . . . .
C96 C 0.90470(14) 0.73251(9) 0.25337(8) 0.0229(4) Uani 1 1 d . . . . .
C97 C 0.75753(14) 0.71582(10) 0.40880(8) 0.0264(4) Uani 1 1 d . . . . .
H97 H 0.8095 0.7250 0.4410 0.032 Uiso 1 1 calc R U . . .
C98 C 0.67715(16) 0.77134(11) 0.41498(9) 0.0367(5) Uani 1 1 d . . . . .
H98A H 0.7089 0.8172 0.4115 0.055 Uiso 1 1 calc R U . . .
H98B H 0.6489 0.7711 0.4518 0.055 Uiso 1 1 calc R U . . .
H98C H 0.6222 0.7612 0.3856 0.055 Uiso 1 1 calc R U . . .
C99 C 0.70766(17) 0.64397(11) 0.41223(9) 0.0367(5) Uani 1 1 d . . . . .
H99A H 0.6533 0.6349 0.3824 0.055 Uiso 1 1 calc R U . . .
H99B H 0.6785 0.6424 0.4487 0.055 Uiso 1 1 calc R U . . .
H99C H 0.7592 0.6085 0.4078 0.055 Uiso 1 1 calc R U . . .
C100 C 0.73706(14) 0.69409(10) 0.19773(8) 0.0265(4) Uani 1 1 d . . . . .
H100 H 0.7790 0.7078 0.1669 0.032 Uiso 1 1 calc R U . . .
C101 C 0.63934(16) 0.73418(12) 0.19497(9) 0.0395(5) Uani 1 1 d . . . . .
H10A H 0.5951 0.7206 0.2239 0.059 Uiso 1 1 calc R U . . .
H10B H 0.6037 0.7236 0.1580 0.059 Uiso 1 1 calc R U . . .
H10C H 0.6561 0.7842 0.2013 0.059 Uiso 1 1 calc R U . . .
C102 C 0.71340(17) 0.61593(11) 0.18702(9) 0.0389(5) Uani 1 1 d . . . . .
H10D H 0.6704 0.6010 0.2160 0.058 Uiso 1 1 calc R U . . .
H10E H 0.7774 0.5910 0.1880 0.058 Uiso 1 1 calc R U . . .
H10F H 0.6772 0.6056 0.1502 0.058 Uiso 1 1 calc R U . . .
C103 C 0.98517(13) 0.75161(9) 0.40871(7) 0.0234(4) Uani 1 1 d . . . . .
C104 C 1.04745(14) 0.69849(10) 0.42568(8) 0.0279(4) Uani 1 1 d . . . . .
C105 C 1.11661(15) 0.71283(11) 0.47213(8) 0.0329(5) Uani 1 1 d . . . . .
H105 H 1.1584 0.6767 0.4835 0.039 Uiso 1 1 calc R U . . .
C106 C 1.12641(15) 0.77765(11) 0.50219(8) 0.0336(5) Uani 1 1 d . . . . .
C107 C 1.06222(15) 0.82874(10) 0.48573(8) 0.0312(4) Uani 1 1 d . . . . .
H107 H 1.0663 0.8732 0.5066 0.037 Uiso 1 1 calc R U . . .
C108 C 0.99204(14) 0.81720(10) 0.43977(8) 0.0257(4) Uani 1 1 d . . . . .
C109 C 1.04028(16) 0.62517(10) 0.39598(9) 0.0331(5) Uani 1 1 d . . . . .
H109 H 0.9946 0.6259 0.3612 0.040 Uiso 1 1 calc R U . . .
C110 C 1.14425(19) 0.60003(13) 0.37859(11) 0.0487(6) Uani 1 1 d . . . . .
H11D H 1.1881 0.5938 0.4121 0.073 Uiso 1 1 calc R U . . .
H11E H 1.1765 0.6346 0.3573 0.073 Uiso 1 1 calc R U . . .
H11F H 1.1348 0.5556 0.3553 0.073 Uiso 1 1 calc R U . . .
C111 C 0.99221(18) 0.57418(11) 0.43242(10) 0.0444(6) Uani 1 1 d . . . . .
H11G H 1.0368 0.5711 0.4662 0.067 Uiso 1 1 calc R U . . .
H11H H 0.9835 0.5281 0.4114 0.067 Uiso 1 1 calc R U . . .
H11I H 0.9254 0.5905 0.4430 0.067 Uiso 1 1 calc R U . . .
C112 C 1.20379(17) 0.79206(13) 0.55199(10) 0.0461(6) Uani 1 1 d D . . . .
H112 H 1.2487 0.7511 0.5515 0.055 Uiso 0.81 1 calc R U P G 1
H11J H 1.2660 0.7751 0.5337 0.055 Uiso 0.19 1 calc R U P G 2
C113 C 1.2722(3) 0.85434(19) 0.54684(16) 0.0541(10) Uani 0.81 1 d D U P H 1
H11K H 1.2314 0.8960 0.5470 0.081 Uiso 0.81 1 calc R U P H 1
H11L H 1.3065 0.8479 0.5117 0.081 Uiso 0.81 1 calc R U P H 1
H11M H 1.3235 0.8598 0.5784 0.081 Uiso 0.81 1 calc R U P H 1
C114 C 1.1522(3) 0.7953(2) 0.60683(12) 0.0643(9) Uani 0.81 1 d D U P H 1
H11N H 1.2041 0.8022 0.6381 0.096 Uiso 0.81 1 calc R U P H 1
H11O H 1.1133 0.7515 0.6091 0.096 Uiso 0.81 1 calc R U P H 1
H11P H 1.1058 0.8341 0.6088 0.096 Uiso 0.81 1 calc R U P H 1
C11C C 1.2363(13) 0.8666(4) 0.5647(7) 0.056(3) Uani 0.19 1 d D U P H 2
H11Q H 1.1811 0.8922 0.5820 0.084 Uiso 0.19 1 calc R U P H 2
H11R H 1.2519 0.8863 0.5300 0.084 Uiso 0.19 1 calc R U P H 2
H11S H 1.2973 0.8705 0.5905 0.084 Uiso 0.19 1 calc R U P H 2
C11D C 1.2033(13) 0.7465(7) 0.5964(5) 0.069(3) Uiso 0.19 1 d D U P H 2
H11T H 1.2446 0.7682 0.6291 0.103 Uiso 0.19 1 calc R U P H 2
H11U H 1.2321 0.7020 0.5836 0.103 Uiso 0.19 1 calc R U P H 2
H11V H 1.1330 0.7385 0.6065 0.103 Uiso 0.19 1 calc R U P H 2
C115 C 0.92728(15) 0.87713(10) 0.42382(8) 0.0302(4) Uani 1 1 d . . . . .
H115 H 0.8750 0.8583 0.3938 0.036 Uiso 1 1 calc R U . . .
C116 C 0.99374(19) 0.93235(12) 0.39984(11) 0.0477(6) Uani 1 1 d . . . . .
H11W H 1.0470 0.9507 0.4282 0.072 Uiso 1 1 calc R U . . .
H11X H 0.9511 0.9704 0.3892 0.072 Uiso 1 1 calc R U . . .
H11Y H 1.0256 0.9113 0.3668 0.072 Uiso 1 1 calc R U . . .
C117 C 0.87071(19) 0.90939(13) 0.47295(9) 0.0468(6) Uani 1 1 d . . . . .
H11Z H 0.9203 0.9315 0.5019 0.070 Uiso 1 1 calc R U . . .
H11$ H 0.8308 0.8730 0.4886 0.070 Uiso 1 1 calc R U . . .
H11* H 0.8248 0.9444 0.4600 0.070 Uiso 1 1 calc R U . . .
C118 C 0.95750(13) 0.74176(10) 0.20053(7) 0.0240(4) Uani 1 1 d . . . . .
C119 C 0.95436(14) 0.80574(10) 0.17719(8) 0.0259(4) Uani 1 1 d . . . . .
C120 C 1.00837(15) 0.81411(10) 0.12979(8) 0.0290(4) Uani 1 1 d . . . . .
H120 H 1.0065 0.8575 0.1142 0.035 Uiso 1 1 calc R U . . .
C121 C 1.06437(15) 0.76167(10) 0.10473(8) 0.0291(4) Uani 1 1 d . . . . .
C122 C 1.06411(15) 0.69832(10) 0.12764(8) 0.0308(4) Uani 1 1 d . . . . .
H122 H 1.1008 0.6613 0.1105 0.037 Uiso 1 1 calc R U . . .
C123 C 1.01188(14) 0.68707(10) 0.17497(8) 0.0279(4) Uani 1 1 d . . . . .
C124 C 0.89717(16) 0.86674(10) 0.20338(8) 0.0306(4) Uani 1 1 d . . . . .
H124 H 0.8561 0.8491 0.2332 0.037 Uiso 1 1 calc R U . . .
C125 C 0.97218(19) 0.92314(12) 0.23152(10) 0.0480(6) Uani 1 1 d . . . . .
H12D H 1.0131 0.9419 0.2032 0.072 Uiso 1 1 calc R U . . .
H12E H 1.0174 0.9031 0.2592 0.072 Uiso 1 1 calc R U . . .
H12F H 0.9342 0.9606 0.2502 0.072 Uiso 1 1 calc R U . . .
C126 C 0.82332(18) 0.89715(12) 0.16176(9) 0.0423(5) Uani 1 1 d . . . . .
H12G H 0.7851 0.9338 0.1814 0.063 Uiso 1 1 calc R U . . .
H12H H 0.7755 0.8603 0.1442 0.063 Uiso 1 1 calc R U . . .
H12I H 0.8617 0.9169 0.1329 0.063 Uiso 1 1 calc R U . . .
C127 C 1.12339(15) 0.77297(11) 0.05349(8) 0.0330(5) Uani 1 1 d . . . . .
H127 H 1.1303 0.8243 0.0509 0.040 Uiso 1 1 calc R U . . .
C128 C 1.23034(19) 0.74511(16) 0.05800(12) 0.0606(8) Uani 1 1 d . . . . .
H12J H 1.2668 0.7663 0.0925 0.091 Uiso 1 1 calc R U . . .
H12K H 1.2673 0.7566 0.0256 0.091 Uiso 1 1 calc R U . . .
H12L H 1.2258 0.6944 0.0588 0.091 Uiso 1 1 calc R U . . .
C129 C 1.0656(2) 0.74052(15) 0.00013(10) 0.0542(7) Uani 1 1 d . . . . .
H12M H 1.0586 0.6900 0.0013 0.081 Uiso 1 1 calc R U . . .
H12N H 1.1034 0.7506 -0.0323 0.081 Uiso 1 1 calc R U . . .
H12O H 0.9977 0.7601 -0.0030 0.081 Uiso 1 1 calc R U . . .
C130 C 1.01832(17) 0.61690(11) 0.19871(9) 0.0356(5) Uani 1 1 d . . . . .
H130 H 0.9646 0.6145 0.2264 0.043 Uiso 1 1 calc R U . . .
C131 C 1.1225(2) 0.61190(18) 0.23028(14) 0.0733(9) Uani 1 1 d . . . . .
H13A H 1.1256 0.5671 0.2463 0.110 Uiso 1 1 calc R U . . .
H13B H 1.1316 0.6499 0.2604 0.110 Uiso 1 1 calc R U . . .
H13C H 1.1768 0.6155 0.2043 0.110 Uiso 1 1 calc R U . . .
C132 C 0.9987(3) 0.55628(12) 0.15492(11) 0.0681(9) Uani 1 1 d . . . . .
H13D H 0.9311 0.5599 0.1359 0.102 Uiso 1 1 calc R U . . .
H13E H 1.0010 0.5127 0.1728 0.102 Uiso 1 1 calc R U . . .
H13F H 1.0511 0.5567 0.1276 0.102 Uiso 1 1 calc R U . . .

loop_
_atom_site_aniso_label
_atom_site_aniso_U_11
_atom_site_aniso_U_22
_atom_site_aniso_U_33
_atom_site_aniso_U_23
_atom_site_aniso_U_13
_atom_site_aniso_U_12
Al1 0.0635(4) 0.0259(3) 0.0261(3) 0.0063(3) -0.0101(3) -0.0025(3)
Al2 0.0736(5) 0.0332(3) 0.0248(3) 0.0048(3) -0.0050(3) 0.0212(3)
C1 0.0281(10) 0.0221(9) 0.0211(9) 0.0023(8) 0.0026(7) 0.0046(7)
C2 0.0230(9) 0.0240(9) 0.0201(9) 0.0009(8) 0.0022(7) 0.0045(7)
C3 0.0226(9) 0.0242(9) 0.0248(10) 0.0041(8) 0.0021(7) 0.0028(7)
C4 0.0253(10) 0.0267(10) 0.0264(10) 0.0094(8) 0.0007(8) 0.0039(8)
C5 0.0230(9) 0.0265(10) 0.0235(10) 0.0039(8) 0.0021(7) 0.0024(7)
C6 0.0258(9) 0.0224(9) 0.0198(9) 0.0010(8) 0.0035(7) 0.0027(7)
C7 0.0264(10) 0.0275(10) 0.0311(10) 0.0075(8) -0.0039(8) -0.0004(8)
C8 0.0418(12) 0.0420(12) 0.0375(12) 0.0157(10) -0.0042(10) -0.0112(10)
C9 0.0396(12) 0.0260(11) 0.0638(16) 0.0057(10) -0.0060(11) 0.0032(9)
C10 0.0275(10) 0.0292(10) 0.0281(10) 0.0084(8) -0.0039(8) -0.0027(8)
C11 0.0413(12) 0.0458(13) 0.0278(11) 0.0092(10) -0.0048(9) -0.0040(10)
C12 0.0314(11) 0.0392(12) 0.0463(13) 0.0075(10) -0.0083(9) 0.0022(9)
C13 0.0268(10) 0.0221(9) 0.0223(9) 0.0045(8) 0.0001(8) 0.0023(7)
C14 0.0269(10) 0.0256(10) 0.0245(10) 0.0023(8) 0.0018(8) -0.0002(8)
C15 0.0302(10) 0.0354(11) 0.0202(9) -0.0005(8) 0.0023(8) -0.0014(8)
C16 0.0282(10) 0.0400(11) 0.0240(10) 0.0059(9) -0.0012(8) -0.0005(9)
C17 0.0265(10) 0.0379(11) 0.0284(11) 0.0049(9) 0.0016(8) 0.0084(8)
C18 0.0281(10) 0.0276(10) 0.0233(10) 0.0033(8) 0.0000(8) 0.0065(8)
C19 0.0282(10) 0.0365(11) 0.0281(10) -0.0047(9) 0.0023(8) 0.0021(8)
C20 0.0422(13) 0.0640(16) 0.0504(15) 0.0086(12) 0.0212(11) 0.0072(12)
C21 0.0427(13) 0.0388(13) 0.0557(15) -0.0086(11) 0.0017(11) 0.0077(10)
C22 0.0281(11) 0.0668(15) 0.0279(11) 0.0094(11) -0.0044(9) -0.0004(10)
C23 0.0279(14) 0.0310(15) 0.0327(15) 0.0055(12) -0.0086(12) -0.0006(12)
C24 0.0366(12) 0.0485(13) 0.0388(12) 0.0007(10) -0.0092(10) -0.0026(10)
C25 0.0300(10) 0.0396(11) 0.0230(10) 0.0004(9) -0.0009(8) 0.0110(9)
C26 0.0489(13) 0.0389(12) 0.0338(12) -0.0029(10) 0.0093(10) 0.0062(10)
C27 0.0553(14) 0.0465(13) 0.0265(11) 0.0054(10) 0.0071(10) 0.0073(11)
C28 0.0271(10) 0.0242(9) 0.0200(9) 0.0047(8) -0.0037(7) 0.0016(7)
C29 0.0292(10) 0.0284(10) 0.0256(10) 0.0010(8) -0.0023(8) 0.0021(8)
C30 0.0347(11) 0.0233(10) 0.0363(11) -0.0028(9) -0.0080(9) 0.0023(8)
C31 0.0277(10) 0.0292(11) 0.0441(12) 0.0098(9) -0.0092(9) -0.0010(8)
C32 0.0235(10) 0.0357(11) 0.0369(11) 0.0118(9) -0.0013(8) 0.0000(8)
C33 0.0247(9) 0.0290(10) 0.0236(10) 0.0075(8) -0.0028(8) 0.0030(8)
C34 0.0436(12) 0.0339(11) 0.0308(11) -0.0049(9) 0.0090(9) 0.0001(9)
C35 0.0408(13) 0.0694(17) 0.0379(13) -0.0075(12) 0.0101(10) 0.0067(12)
C36 0.0654(16) 0.0441(13) 0.0304(12) -0.0019(10) 0.0050(11) 0.0023(11)
C37 0.0401(15) 0.0345(15) 0.055(3) 0.0126(14) -0.0158(15) -0.0079(12)
C38 0.0539(16) 0.0334(14) 0.144(3) 0.0131(16) -0.0033(18) -0.0071(12)
C39 0.0415(17) 0.0479(18) 0.095(3) 0.0113(18) -0.0209(18) -0.0098(14)
C37B 0.036(4) 0.030(4) 0.059(7) 0.016(4) -0.011(4) -0.009(4)
C38B 0.0539(16) 0.0334(14) 0.144(3) 0.0131(16) -0.0033(18) -0.0071(12)
C40 0.0333(11) 0.0352(11) 0.0279(10) 0.0041(9) 0.0042(8) 0.0060(9)
C41 0.134(3) 0.098(3) 0.0319(14) -0.0070(15) -0.0029(16) 0.065(2)
C42 0.0336(12) 0.0395(13) 0.0787(18) 0.0001(12) 0.0156(12) 0.0047(10)
C43 0.0363(11) 0.0217(9) 0.0225(10) 0.0029(8) -0.0045(8) 0.0044(8)
C44 0.0273(10) 0.0208(9) 0.0252(10) 0.0026(8) -0.0044(8) 0.0024(7)
C45 0.0287(10) 0.0254(10) 0.0248(10) 0.0043(8) -0.0030(8) 0.0026(8)
C46 0.0341(10) 0.0234(9) 0.0236(10) 0.0072(8) -0.0048(8) 0.0044(8)
C47 0.0350(11) 0.0230(10) 0.0242(10) 0.0015(8) -0.0034(8) 0.0064(8)
C48 0.0393(11) 0.0237(10) 0.0210(10) 0.0009(8) -0.0029(8) 0.0058(8)
C49 0.0382(11) 0.0363(11) 0.0307(11) 0.0131(9) 0.0049(9) 0.0137(9)
C50 0.0409(13) 0.0543(14) 0.0481(14) 0.0239(12) 0.0060(11) 0.0013(11)
C51 0.0585(14) 0.0383(12) 0.0257(11) 0.0063(9) 0.0064(10) 0.0115(10)
C52 0.0523(13) 0.0373(12) 0.0268(11) 0.0063(9) 0.0040(9) 0.0221(10)
C53 0.0842(19) 0.0303(12) 0.0404(13) 0.0035(10) -0.0012(12) 0.0226(12)
C54 0.0467(14) 0.0635(16) 0.0451(14) 0.0127(12) 0.0008(11) 0.0271(12)
C55 0.0273(10) 0.0266(10) 0.0220(9) 0.0079(8) 0.0008(8) 0.0036(8)
C56 0.0291(10) 0.0281(10) 0.0224(9) 0.0042(8) 0.0049(8) 0.0059(8)
C57 0.0455(13) 0.0322(11) 0.0266(10) -0.0001(9) 0.0048(9) 0.0132(9)
C58 0.0385(12) 0.0622(15) 0.0240(10) 0.0143(11) 0.0093(9) 0.0247(11)
C59 0.0251(10) 0.0572(14) 0.0314(11) 0.0157(10) 0.0039(8) 0.0068(10)
C60 0.0273(10) 0.0384(11) 0.0294(10) 0.0171(9) 0.0005(8) 0.0008(9)
C61 0.0303(10) 0.0320(11) 0.0279(10) -0.0011(9) 0.0010(8) 0.0022(8)
C62 0.0412(14) 0.104(2) 0.0345(13) 0.0126(14) 0.0005(11) -0.0190(14)
C63 0.0410(12) 0.0392(12) 0.0314(11) -0.0026(9) 0.0004(9) -0.0012(9)
C64 0.0664(17) 0.083(2) 0.0371(13) 0.0049(13) 0.0065(12) 0.0472(15)
C65 0.0405(18) 0.058(2) 0.064(2) 0.0003(18) 0.0148(16) 0.0081(16)
C66 0.059(2) 0.056(2) 0.0468(19) 0.0078(16) 0.0301(17) 0.0190(17)
C67 0.0368(12) 0.0429(13) 0.0479(13) 0.0202(11) -0.0118(10) -0.0119(10)
C68 0.0688(18) 0.0557(16) 0.0555(16) 0.0193(13) -0.0228(14) -0.0265(13)
C69 0.0453(14) 0.0674(17) 0.0723(18) 0.0368(15) -0.0123(13) -0.0208(13)
C70 0.0306(17) 0.0198(13) 0.0236(15) 0.0035(10) -0.0022(11) 0.0047(13)
C71 0.0431(18) 0.0162(13) 0.0267(15) 0.0036(10) -0.0015(11) -0.0045(16)
C72 0.0375(16) 0.0276(13) 0.0248(13) -0.0023(10) -0.0021(11) -0.0017(11)
C73 0.0326(14) 0.0258(13) 0.0240(13) -0.0026(11) 0.0015(10) 0.0069(10)
C74 0.0308(14) 0.0253(12) 0.0286(13) 0.0024(11) 0.0025(11) 0.0040(10)
C75 0.0302(16) 0.0235(13) 0.0251(13) -0.0016(11) -0.0018(13) 0.0049(12)
C76 0.0394(15) 0.0240(13) 0.0225(12) 0.0007(10) -0.0042(11) -0.0029(12)
C77 0.0463(17) 0.0457(17) 0.0437(17) 0.0081(14) 0.0096(14) 0.0037(14)
C78 0.048(2) 0.0285(16) 0.042(2) 0.0018(14) -0.0035(17) -0.0014(15)
C79 0.0331(14) 0.0343(14) 0.0243(13) -0.0019(11) 0.0029(10) 0.0041(11)
C80 0.0358(16) 0.0382(15) 0.0247(13) -0.0006(11) 0.0079(12) 0.0019(12)
C81 0.0440(18) 0.0379(15) 0.0295(14) -0.0086(12) 0.0041(12) 0.0066(13)
C82 0.0374(17) 0.0286(16) 0.0257(15) 0.0016(14) 0.0048(15) 0.0032(13)
C83 0.0394(18) 0.0315(16) 0.035(2) -0.0017(15) -0.0029(14) -0.0035(12)
C84 0.0416(16) 0.0430(17) 0.0405(17) -0.0025(14) -0.0049(13) 0.0081(13)
C91 0.0196(9) 0.0262(10) 0.0264(10) 0.0003(8) 0.0025(7) -0.0011(7)
C92 0.0243(9) 0.0207(9) 0.0235(9) -0.0005(7) 0.0009(7) 0.0007(7)
C93 0.0251(9) 0.0192(9) 0.0236(9) 0.0002(7) 0.0026(7) 0.0009(7)
C94 0.0194(9) 0.0239(9) 0.0282(10) 0.0007(8) 0.0023(7) -0.0020(7)
C95 0.0252(9) 0.0204(9) 0.0232(9) 0.0002(7) 0.0020(7) 0.0012(7)
C96 0.0253(9) 0.0197(9) 0.0234(9) 0.0002(7) 0.0032(7) 0.0009(7)
C97 0.0248(10) 0.0324(10) 0.0221(9) 0.0027(8) 0.0043(8) -0.0013(8)
C98 0.0368(11) 0.0381(12) 0.0372(12) 0.0046(9) 0.0173(9) 0.0034(9)
C99 0.0406(12) 0.0356(11) 0.0359(12) 0.0091(9) 0.0109(9) -0.0027(9)
C100 0.0257(10) 0.0307(10) 0.0226(10) 0.0021(8) 0.0002(8) -0.0029(8)
C101 0.0372(12) 0.0445(13) 0.0347(12) -0.0016(10) -0.0103(9) 0.0063(10)
C102 0.0447(13) 0.0348(12) 0.0338(12) -0.0039(9) -0.0103(9) -0.0039(9)
C103 0.0205(9) 0.0283(10) 0.0214(9) 0.0021(8) 0.0034(7) -0.0025(7)
C104 0.0252(10) 0.0320(10) 0.0260(10) 0.0000(8) 0.0019(8) 0.0008(8)
C105 0.0293(10) 0.0375(11) 0.0317(11) 0.0040(9) -0.0025(8) 0.0051(9)
C106 0.0302(11) 0.0415(12) 0.0278(11) 0.0008(9) -0.0030(8) -0.0009(9)
C107 0.0340(11) 0.0310(10) 0.0267(10) -0.0021(8) -0.0020(8) -0.0044(8)
C108 0.0250(9) 0.0291(10) 0.0228(9) 0.0030(8) 0.0022(8) -0.0029(8)
C109 0.0340(11) 0.0325(11) 0.0316(11) -0.0015(9) -0.0033(9) 0.0067(9)
C110 0.0485(14) 0.0453(13) 0.0528(15) -0.0029(11) 0.0123(11) 0.0120(11)
C111 0.0488(13) 0.0340(12) 0.0492(14) -0.0045(10) 0.0077(11) 0.0001(10)
C112 0.0420(13) 0.0520(14) 0.0407(13) -0.0033(11) -0.0162(10) 0.0032(11)
C113 0.034(2) 0.075(2) 0.049(2) 0.0024(17) -0.0158(15) -0.0140(16)
C114 0.060(2) 0.101(3) 0.0299(15) 0.0067(17) -0.0129(14) 0.0007(19)
C11C 0.036(6) 0.082(6) 0.047(6) 0.006(5) -0.016(5) -0.017(5)
C115 0.0347(11) 0.0269(10) 0.0277(10) -0.0007(8) -0.0039(8) -0.0001(8)
C116 0.0523(14) 0.0349(12) 0.0554(15) 0.0137(11) -0.0101(12) -0.0080(10)
C117 0.0535(14) 0.0491(14) 0.0353(12) -0.0090(11) -0.0060(10) 0.0183(11)
C118 0.0216(9) 0.0280(10) 0.0216(9) 0.0004(8) 0.0004(7) -0.0028(7)
C119 0.0260(10) 0.0260(10) 0.0246(10) -0.0009(8) 0.0003(8) -0.0025(8)
C120 0.0337(11) 0.0272(10) 0.0263(10) 0.0051(8) 0.0023(8) -0.0035(8)
C121 0.0288(10) 0.0330(11) 0.0259(10) 0.0043(8) 0.0040(8) -0.0016(8)
C122 0.0299(10) 0.0340(11) 0.0301(11) 0.0043(9) 0.0106(8) 0.0067(8)
C123 0.0268(10) 0.0306(10) 0.0271(10) 0.0048(8) 0.0048(8) 0.0018(8)
C124 0.0383(11) 0.0262(10) 0.0274(10) 0.0007(8) 0.0051(8) 0.0014(8)
C125 0.0555(15) 0.0367(12) 0.0473(14) -0.0126(11) -0.0066(11) 0.0018(11)
C126 0.0470(13) 0.0409(12) 0.0382(12) -0.0022(10) -0.0002(10) 0.0115(10)
C127 0.0355(11) 0.0369(11) 0.0286(11) 0.0089(9) 0.0099(9) 0.0001(9)
C128 0.0452(14) 0.088(2) 0.0578(16) 0.0362(15) 0.0274(12) 0.0161(14)
C129 0.0654(16) 0.0669(17) 0.0306(12) 0.0081(12) 0.0097(11) -0.0170(13)
C130 0.0421(12) 0.0344(11) 0.0342(11) 0.0115(9) 0.0177(9) 0.0118(9)
C131 0.0599(18) 0.087(2) 0.083(2) 0.0495(19) 0.0094(15) 0.0250(16)
C132 0.130(3) 0.0295(13) 0.0489(16) 0.0080(11) 0.0307(17) 0.0089(15)

loop_
_atom_type_symbol
_atom_type_description
_atom_type_scat_dispersion_real
_atom_type_scat_dispersion_imag
_atom_type_scat_source
C C 0.0181 0.0091 'International Tables Vol C Tables 4.2.6.8 and 6.1.1.4'
H H 0.0000 0.0000 'International Tables Vol C Tables 4.2.6.8 and 6.1.1.4'
Al Al 0.2130 0.2455 'International Tables Vol C Tables 4.2.6.8 and 6.1.1.4'

loop_
_geom_angle_atom_site_label_1
_geom_angle_atom_site_label_2
_geom_angle_atom_site_label_3
_geom_angle
C1 Al1 Al2 133.84(6)
C1 Al1 H1 113.1
Al2 Al1 H1 113.1
C1 Al1 H2 125.4(6)
Al2 Al1 H2 40.3(6)
H1 Al1 H2 103.6
C1 Al1 H3 121.1(8)
Al2 Al1 H3 37.9(8)
H1 Al1 H3 110.4
H2 Al1 H3 78.1(10)
C43 Al2 Al1 129.00(6)
C43 Al2 H2 119.6(6)
Al1 Al2 H2 37.0(5)
C43 Al2 H3 119.2(8)
Al1 Al2 H3 37.7(8)
H2 Al2 H3 74.7(10)
C43 Al2 H4 125.0(10)
Al1 Al2 H4 105.1(10)
H2 Al2 H4 96.3(12)
H3 Al2 H4 109.2(13)
C6 C1 C2 118.89(16)
C6 C1 Al1 124.35(14)
C2 C1 Al1 116.32(13)
C3 C2 C1 120.59(16)
C3 C2 C13 121.02(16)
C1 C2 C13 118.31(16)
C4 C3 C2 118.09(17)
C4 C3 C7 118.85(17)
C2 C3 C7 123.06(16)
C5 C4 C3 123.28(18)
C5 C4 H4A 118.4
C3 C4 H4A 118.4
C4 C5 C6 118.50(17)
C4 C5 C10 119.34(17)
C6 C5 C10 122.15(16)
C5 C6 C1 120.53(17)
C5 C6 C28 120.04(16)
C1 C6 C28 119.43(16)
C3 C7 C9 110.32(16)
C3 C7 C8 112.60(16)
C9 C7 C8 109.60(17)
C3 C7 H7 108.1
C9 C7 H7 108.1
C8 C7 H7 108.1
C7 C8 H8A 109.5
C7 C8 H8B 109.5
H8A C8 H8B 109.5
C7 C8 H8C 109.5
H8A C8 H8C 109.5
H8B C8 H8C 109.5
C7 C9 H9A 109.5
C7 C9 H9B 109.5
H9A C9 H9B 109.5
C7 C9 H9C 109.5
H9A C9 H9C 109.5
H9B C9 H9C 109.5
C12 C10 C5 111.65(16)
C12 C10 C11 109.80(17)
C5 C10 C11 111.67(16)
C12 C10 H10 107.9
C5 C10 H10 107.9
C11 C10 H10 107.9
C10 C11 H11A 109.5
C10 C11 H11B 109.5
H11A C11 H11B 109.5
C10 C11 H11C 109.5
H11A C11 H11C 109.5
H11B C11 H11C 109.5
C10 C12 H12A 109.5
C10 C12 H12B 109.5
H12A C12 H12B 109.5
C10 C12 H12C 109.5
H12A C12 H12C 109.5
H12B C12 H12C 109.5
C14 C13 C18 118.82(17)
C14 C13 C2 122.36(16)
C18 C13 C2 118.80(16)
C15 C14 C13 119.19(17)
C15 C14 C19 118.43(16)
C13 C14 C19 122.31(17)
C16 C15 C14 122.66(17)
C16 C15 H15 118.7
C14 C15 H15 118.7
C15 C16 C17 117.51(18)
C15 C16 C22 121.15(18)
C17 C16 C22 121.21(18)
C16 C17 C18 122.47(18)
C16 C17 H17 118.8
C18 C17 H17 118.8
C17 C18 C13 119.24(17)
C17 C18 C25 118.72(17)
C13 C18 C25 121.88(17)
C14 C19 C20 113.34(18)
C14 C19 C21 110.52(17)
C20 C19 C21 108.84(18)
C14 C19 H19 108.0
C20 C19 H19 108.0
C21 C19 H19 108.0
C19 C20 H20A 109.5
C19 C20 H20B 109.5
H20A C20 H20B 109.5
C19 C20 H20C 109.5
H20A C20 H20C 109.5
H20B C20 H20C 109.5
C19 C21 H21A 109.5
C19 C21 H21B 109.5
H21A C21 H21B 109.5
C19 C21 H21C 109.5
H21A C21 H21C 109.5
H21B C21 H21C 109.5
C23B C22 C24 125.3(4)
C23 C22 C24 111.4(2)
C23B C22 C16 116.1(4)
C23 C22 C16 114.6(2)
C24 C22 C16 111.57(18)
C23 C22 H22 106.2
C24 C22 H22 106.2
C16 C22 H22 106.2
C23B C22 H22B 98.8
C24 C22 H22B 98.8
C16 C22 H22B 98.8
C22 C23 H23A 109.5
C22 C23 H23B 109.5
H23A C23 H23B 109.5
C22 C23 H23C 109.5
H23A C23 H23C 109.5
H23B C23 H23C 109.5
C22 C23B H23D 109.5
C22 C23B H23E 109.5
H23D C23B H23E 109.5
C22 C23B H23F 109.5
H23D C23B H23F 109.5
H23E C23B H23F 109.5
C22 C24 H24A 109.5
C22 C24 H24B 109.5
H24A C24 H24B 109.5
C22 C24 H24C 109.5
H24A C24 H24C 109.5
H24B C24 H24C 109.5
C26 C25 C18 113.11(17)
C26 C25 C27 108.98(17)
C18 C25 C27 110.23(17)
C26 C25 H25 108.1
C18 C25 H25 108.1
C27 C25 H25 108.1
C25 C26 H26A 109.5
C25 C26 H26B 109.5
H26A C26 H26B 109.5
C25 C26 H26C 109.5
H26A C26 H26C 109.5
H26B C26 H26C 109.5
C25 C27 H27A 109.5
C25 C27 H27B 109.5
H27A C27 H27B 109.5
C25 C27 H27C 109.5
H27A C27 H27C 109.5
H27B C27 H27C 109.5
C33 C28 C29 119.37(17)
C33 C28 C6 120.70(16)
C29 C28 C6 119.92(16)
C30 C29 C28 119.12(18)
C30 C29 C34 119.50(17)
C28 C29 C34 121.30(17)
C31 C30 C29 122.26(18)
C31 C30 H30 118.9
C29 C30 H30 118.9
C32 C31 C30 117.62(18)
C32 C31 C37 117.5(2)
C30 C31 C37 124.9(2)
C32 C31 C37B 125.3(7)
C30 C31 C37B 114.9(8)
C31 C32 C33 122.67(19)
C31 C32 H32 118.7
C33 C32 H32 118.7
C32 C33 C28 118.77(17)
C32 C33 C40 119.15(17)
C28 C33 C40 122.00(17)
C35 C34 C29 112.57(18)
C35 C34 C36 110.44(18)
C29 C34 C36 111.26(18)
C35 C34 H34 107.4
C29 C34 H34 107.4
C36 C34 H34 107.4
C34 C35 H35A 109.5
C34 C35 H35B 109.5
H35A C35 H35B 109.5
C34 C35 H35C 109.5
H35A C35 H35C 109.5
H35B C35 H35C 109.5
C34 C36 H36A 109.5
C34 C36 H36B 109.5
H36A C36 H36B 109.5
C34 C36 H36C 109.5
H36A C36 H36C 109.5
H36B C36 H36C 109.5
C38 C37 C39 113.7(3)
C38 C37 C31 114.5(3)
C39 C37 C31 109.1(3)
C38 C37 H37 106.3
C39 C37 H37 106.3
C31 C37 H37 106.3
C37 C38 H38A 109.5
C37 C38 H38B 109.5
H38A C38 H38B 109.5
C37 C38 H38C 109.5
H38A C38 H38C 109.5
H38B C38 H38C 109.5
C37 C39 H39A 109.5
C37 C39 H39B 109.5
H39A C39 H39B 109.5
C37 C39 H39C 109.5
H39A C39 H39C 109.5
H39B C39 H39C 109.5
C39B C37B C31 116.9(13)
C39B C37B H37B 108.8
C31 C37B H37B 108.8
C37B C39B H39D 109.5
C37B C39B H39E 109.5
H39D C39B H39E 109.5
C37B C39B H39F 109.5
H39D C39B H39F 109.5
H39E C39B H39F 109.5
C41 C40 C33 112.19(18)
C41 C40 C42 109.3(2)
C33 C40 C42 111.30(17)
C41 C40 H40 108.0
C33 C40 H40 108.0
C42 C40 H40 108.0
C40 C41 H41A 109.5
C40 C41 H41B 109.5
H41A C41 H41B 109.5
C40 C41 H41C 109.5
H41A C41 H41C 109.5
H41B C41 H41C 109.5
C40 C42 H42A 109.5
C40 C42 H42B 109.5
H42A C42 H42B 109.5
C40 C42 H42C 109.5
H42A C42 H42C 109.5
H42B C42 H42C 109.5
C44 C43 C48 118.61(17)
C44 C43 Al2 125.88(14)
C48 C43 Al2 115.04(14)
C43 C44 C45 120.58(17)
C43 C44 C55 119.90(16)
C45 C44 C55 119.52(17)
C46 C45 C44 118.44(18)
C46 C45 C49 119.01(17)
C44 C45 C49 122.50(17)
C45 C46 C47 123.01(18)
C45 C46 H46 118.5
C47 C46 H46 118.5
C46 C47 C48 118.20(17)
C46 C47 C52 119.37(17)
C48 C47 C52 122.43(18)
C47 C48 C43 121.03(18)
C47 C48 C70 122.71(18)
C43 C48 C70 115.96(18)
C47 C48 C70B 118.1(3)
C43 C48 C70B 119.7(3)
C45 C49 C51 112.25(17)
C45 C49 C50 110.77(18)
C51 C49 C50 110.00(17)
C45 C49 H49 107.9
C51 C49 H49 107.9
C50 C49 H49 107.9
C49 C50 H50A 109.5
C49 C50 H50B 109.5
H50A C50 H50B 109.5
C49 C50 H50C 109.5
H50A C50 H50C 109.5
H50B C50 H50C 109.5
C49 C51 H51A 109.5
C49 C51 H51B 109.5
H51A C51 H51B 109.5
C49 C51 H51C 109.5
H51A C51 H51C 109.5
H51B C51 H51C 109.5
C47 C52 C53 112.17(19)
C47 C52 C54 110.88(18)
C53 C52 C54 109.69(19)
C47 C52 H52 108.0
C53 C52 H52 108.0
C54 C52 H52 108.0
C52 C53 H53A 109.5
C52 C53 H53B 109.5
H53A C53 H53B 109.5
C52 C53 H53C 109.5
H53A C53 H53C 109.5
H53B C53 H53C 109.5
C52 C54 H54A 109.5
C52 C54 H54B 109.5
H54A C54 H54B 109.5
C52 C54 H54C 109.5
H54A C54 H54C 109.5
H54B C54 H54C 109.5
C56 C55 C60 119.99(17)
C56 C55 C44 120.09(16)
C60 C55 C44 119.89(17)
C57 C56 C55 118.47(18)
C57 C56 C61 120.31(17)
C55 C56 C61 121.15(16)
C56 C57 C58 122.0(2)
C56 C57 H57 119.0
C58 C57 H57 119.0
C59 C58 C57 117.95(19)
C59 C58 C64 118.4(2)
C57 C58 C64 123.3(2)
C58 C59 C60 122.44(19)
C58 C59 H59 118.8
C60 C59 H59 118.8
C59 C60 C55 119.11(19)
C59 C60 C67 119.21(19)
C55 C60 C67 121.61(18)
C62 C61 C63 110.83(18)
C62 C61 C56 113.43(17)
C63 C61 C56 112.27(16)
C62 C61 H61 106.6
C63 C61 H61 106.6
C56 C61 H61 106.6
C61 C62 H62A 109.5
C61 C62 H62B 109.5
H62A C62 H62B 109.5
C61 C62 H62C 109.5
H62A C62 H62C 109.5
H62B C62 H62C 109.5
C61 C63 H63A 109.5
C61 C63 H63B 109.5
H63A C63 H63B 109.5
C61 C63 H63C 109.5
H63A C63 H63C 109.5
H63B C63 H63C 109.5
C65 C64 C58 115.4(3)
C66B C64 C58 136.1(6)
C65 C64 C66 115.3(3)
C58 C64 C66 110.1(2)
C66B C64 C65B 113.4(7)
C58 C64 C65B 110.3(5)
C65 C64 H64 104.9
C58 C64 H64 104.9
C66 C64 H64 104.9
C66B C64 H64B 91.6
C58 C64 H64B 91.6
C65B C64 H64B 91.6
C64 C65 H65A 109.5
C64 C65 H65B 109.5
H65A C65 H65B 109.5
C64 C65 H65C 109.5
H65A C65 H65C 109.5
H65B C65 H65C 109.5
C64 C66 H66A 109.5
C64 C66 H66B 109.5
H66A C66 H66B 109.5
C64 C66 H66C 109.5
H66A C66 H66C 109.5
H66B C66 H66C 109.5
C64 C65B H65D 109.5
C64 C65B H65E 109.5
H65D C65B H65E 109.5
C64 C65B H65F 109.5
H65D C65B H65F 109.5
H65E C65B H65F 109.5
C64 C66B H66D 109.5
C64 C66B H66E 109.5
H66D C66B H66E 109.5
C64 C66B H66F 109.5
H66D C66B H66F 109.5
H66E C66B H66F 109.5
C60 C67 C69 111.9(2)
C60 C67 C68 111.81(18)
C69 C67 C68 109.15(19)
C60 C67 H67 108.0
C69 C67 H67 108.0
C68 C67 H67 108.0
C67 C68 H68A 109.5
C67 C68 H68B 109.5
H68A C68 H68B 109.5
C67 C68 H68C 109.5
H68A C68 H68C 109.5
H68B C68 H68C 109.5
C67 C69 H69A 109.5
C67 C69 H69B 109.5
H69A C69 H69B 109.5
C67 C69 H69C 109.5
H69A C69 H69C 109.5
H69B C69 H69C 109.5
C71 C70 C75 118.5(2)
C71 C70 C48 122.5(3)
C75 C70 C48 118.8(3)
C72 C71 C70 121.0(3)
C72 C71 C76 117.2(2)
C70 C71 C76 121.8(2)
C71 C72 C73 121.4(2)
C71 C72 H72 119.3
C73 C72 H72 119.3
C72 C73 C74 118.4(2)
C72 C73 C79 117.8(2)
C74 C73 C79 123.7(2)
C73 C74 C75 121.2(2)
C73 C74 H74 119.4
C75 C74 H74 119.4
C70 C75 C74 119.2(3)
C70 C75 C82 121.7(2)
C74 C75 C82 118.7(3)
C71 C76 C78 111.9(3)
C71 C76 C77 113.0(2)
C78 C76 C77 109.5(2)
C71 C76 H76 107.4
C78 C76 H76 107.4
C77 C76 H76 107.4
C76 C77 H77A 109.5
C76 C77 H77B 109.5
H77A C77 H77B 109.5
C76 C77 H77C 109.5
H77A C77 H77C 109.5
H77B C77 H77C 109.5
C76 C78 H78A 109.5
C76 C78 H78B 109.5
H78A C78 H78B 109.5
C76 C78 H78C 109.5
H78A C78 H78C 109.5
H78B C78 H78C 109.5
C80 C79 C73 114.8(2)
C80 C79 C81 111.2(2)
C73 C79 C81 109.8(2)
C80 C79 H79 106.9
C73 C79 H79 106.9
C81 C79 H79 106.9
C79 C80 H80A 109.5
C79 C80 H80B 109.5
H80A C80 H80B 109.5
C79 C80 H80C 109.5
H80A C80 H80C 109.5
H80B C80 H80C 109.5
C79 C81 H81A 109.5
C79 C81 H81B 109.5
H81A C81 H81B 109.5
C79 C81 H81C 109.5
H81A C81 H81C 109.5
H81B C81 H81C 109.5
C83 C82 C75 114.6(3)
C83 C82 C84 109.5(3)
C75 C82 C84 109.5(3)
C83 C82 H82 107.7
C75 C82 H82 107.7
C84 C82 H82 107.7
C82 C83 H83A 109.5
C82 C83 H83B 109.5
H83A C83 H83B 109.5
C82 C83 H83C 109.5
H83A C83 H83C 109.5
H83B C83 H83C 109.5
C82 C84 H84A 109.5
C82 C84 H84B 109.5
H84A C84 H84B 109.5
C82 C84 H84C 109.5
H84A C84 H84C 109.5
H84B C84 H84C 109.5
C71B C70B C75B 120.0
C71B C70B C48 111.2(3)
C75B C70B C48 128.2(3)
C76B C71B C72B 114.2
C76B C71B C70B 125.7
C72B C71B C70B 120.0
C71B C72B C73B 120.0
C71B C72B H72B 120.0
C73B C72B H72B 120.0
C72B C73B C74B 120.0
C72B C73B C79B 119.9(3)
C74B C73B C79B 119.8(3)
C73B C74B C75B 120.0
C73B C74B H74B 120.0
C75B C74B H74B 120.0
C74B C75B C70B 120.0
C74B C75B C82B 119.7(4)
C70B C75B C82B 120.1(4)
C71B C76B C77B 120.4(7)
C71B C76B C78B 120.9(7)
C77B C76B C78B 100.5(9)
C71B C76B H76B 104.3
C77B C76B H76B 104.3
C78B C76B H76B 104.3
C76B C77B H77D 109.5
C76B C77B H77E 109.5
H77D C77B H77E 109.5
C76B C77B H77F 109.5
H77D C77B H77F 109.5
H77E C77B H77F 109.5
C76B C78B H78D 109.5
C76B C78B H78E 109.5
H78D C78B H78E 109.5
C76B C78B H78F 109.5
H78D C78B H78F 109.5
H78E C78B H78F 109.5
C73B C79B C81B 110.5(7)
C73B C79B C80B 111.4(8)
C81B C79B C80B 112.0(8)
C73B C79B H79B 107.6
C81B C79B H79B 107.6
C80B C79B H79B 107.6
C79B C80B H80D 109.5
C79B C80B H80E 109.5
H80D C80B H80E 109.5
C79B C80B H80F 109.5
H80D C80B H80F 109.5
H80E C80B H80F 109.5
C79B C81B H81D 109.5
C79B C81B H81E 109.5
H81D C81B H81E 109.5
C79B C81B H81F 109.5
H81D C81B H81F 109.5
H81E C81B H81F 109.5
C75B C82B C83B 114.5(12)
C75B C82B C84B 110.4(11)
C83B C82B C84B 106.9(9)
C75B C82B H82B 108.3
C83B C82B H82B 108.3
C84B C82B H82B 108.3
C82B C83B H83D 109.5
C82B C83B H83E 109.5
H83D C83B H83E 109.5
C82B C83B H83F 109.5
H83D C83B H83F 109.5
H83E C83B H83F 109.5
C82B C84B H84D 109.5
C82B C84B H84E 109.5
H84D C84B H84E 109.5
C82B C84B H84F 109.5
H84D C84B H84F 109.5
H84E C84B H84F 109.5
C96 C91 C92 123.02(17)
C96 C91 H91 118.5
C92 C91 H91 118.5
C91 C92 C93 118.25(16)
C91 C92 C103 118.19(16)
C93 C92 C103 123.55(16)
C94 C93 C92 118.28(16)
C94 C93 C97 119.81(16)
C92 C93 C97 121.90(16)
C93 C94 C95 123.67(17)
C93 C94 H94 118.2
C95 C94 H94 118.2
C94 C95 C96 117.94(16)
C94 C95 C100 120.43(16)
C96 C95 C100 121.63(16)
C91 C96 C95 118.79(16)
C91 C96 C118 119.17(16)
C95 C96 C118 122.04(16)
C93 C97 C99 112.41(15)
C93 C97 C98 111.05(16)
C99 C97 C98 109.67(16)
C93 C97 H97 107.8
C99 C97 H97 107.8
C98 C97 H97 107.8
C97 C98 H98A 109.5
C97 C98 H98B 109.5
H98A C98 H98B 109.5
C97 C98 H98C 109.5
H98A C98 H98C 109.5
H98B C98 H98C 109.5
C97 C99 H99A 109.5
C97 C99 H99B 109.5
H99A C99 H99B 109.5
C97 C99 H99C 109.5
H99A C99 H99C 109.5
H99B C99 H99C 109.5
C101 C100 C95 112.78(16)
C101 C100 C102 110.64(17)
C95 C100 C102 111.13(16)
C101 C100 H100 107.3
C95 C100 H100 107.3
C102 C100 H100 107.3
C100 C101 H10A 109.5
C100 C101 H10B 109.5
H10A C101 H10B 109.5
C100 C101 H10C 109.5
H10A C101 H10C 109.5
H10B C101 H10C 109.5
C100 C102 H10D 109.5
C100 C102 H10E 109.5
H10D C102 H10E 109.5
C100 C102 H10F 109.5
H10D C102 H10F 109.5
H10E C102 H10F 109.5
C108 C103 C104 119.22(17)
C108 C103 C92 120.81(16)
C104 C103 C92 119.87(16)
C105 C104 C103 119.10(18)
C105 C104 C109 118.72(18)
C103 C104 C109 122.17(17)
C106 C105 C104 122.41(19)
C106 C105 H105 118.8
C104 C105 H105 118.8
C105 C106 C107 117.56(18)
C105 C106 C112 121.20(19)
C107 C106 C112 121.23(19)
C106 C107 C108 122.32(18)
C106 C107 H107 118.8
C108 C107 H107 118.8
C107 C108 C103 119.35(18)
C107 C108 C115 118.51(17)
C103 C108 C115 122.12(16)
C104 C109 C111 110.83(17)
C104 C109 C110 112.28(18)
C111 C109 C110 110.13(18)
C104 C109 H109 107.8
C111 C109 H109 107.8
C110 C109 H109 107.8
C109 C110 H11D 109.5
C109 C110 H11E 109.5
H11D C110 H11E 109.5
C109 C110 H11F 109.5
H11D C110 H11F 109.5
H11E C110 H11F 109.5
C109 C111 H11G 109.5
C109 C111 H11H 109.5
H11G C111 H11H 109.5
C109 C111 H11I 109.5
H11G C111 H11I 109.5
H11H C111 H11I 109.5
C11D C112 C11C 120.1(8)
C113 C112 C114 113.3(3)
C11D C112 C106 118.9(7)
C11C C112 C106 114.3(7)
C113 C112 C106 112.2(2)
C114 C112 C106 111.4(2)
C113 C112 H112 106.5
C114 C112 H112 106.5
C106 C112 H112 106.5
C11D C112 H11J 98.7
C11C C112 H11J 98.7
C106 C112 H11J 98.7
C112 C113 H11K 109.5
C112 C113 H11L 109.5
H11K C113 H11L 109.5
C112 C113 H11M 109.5
H11K C113 H11M 109.5
H11L C113 H11M 109.5
C112 C114 H11N 109.5
C112 C114 H11O 109.5
H11N C114 H11O 109.5
C112 C114 H11P 109.5
H11N C114 H11P 109.5
H11O C114 H11P 109.5
C112 C11C H11Q 109.5
C112 C11C H11R 109.5
H11Q C11C H11R 109.5
C112 C11C H11S 109.5
H11Q C11C H11S 109.5
H11R C11C H11S 109.5
C112 C11D H11T 109.5
C112 C11D H11U 109.5
H11T C11D H11U 109.5
C112 C11D H11V 109.5
H11T C11D H11V 109.5
H11U C11D H11V 109.5
C108 C115 C117 112.21(17)
C108 C115 C116 110.16(17)
C117 C115 C116 110.76(19)
C108 C115 H115 107.8
C117 C115 H115 107.8
C116 C115 H115 107.8
C115 C116 H11W 109.5
C115 C116 H11X 109.5
H11W C116 H11X 109.5
C115 C116 H11Y 109.5
H11W C116 H11Y 109.5
H11X C116 H11Y 109.5
C115 C117 H11Z 109.5
C115 C117 H11$ 109.5
H11Z C117 H11$ 109.5
C115 C117 H11* 109.5
H11Z C117 H11* 109.5
H11$ C117 H11* 109.5
C119 C118 C123 119.70(17)
C119 C118 C96 119.97(16)
C123 C118 C96 120.32(16)
C120 C119 C118 118.81(17)
C120 C119 C124 119.34(17)
C118 C119 C124 121.81(17)
C121 C120 C119 122.51(18)
C121 C120 H120 118.7
C119 C120 H120 118.7
C120 C121 C122 117.63(18)
C120 C121 C127 121.05(18)
C122 C121 C127 121.31(18)
C121 C122 C123 122.34(18)
C121 C122 H122 118.8
C123 C122 H122 118.8
C122 C123 C118 118.97(18)
C122 C123 C130 119.15(17)
C118 C123 C130 121.84(17)
C126 C124 C119 112.98(16)
C126 C124 C125 110.51(18)
C119 C124 C125 110.50(17)
C126 C124 H124 107.5
C119 C124 H124 107.5
C125 C124 H124 107.5
C124 C125 H12D 109.5
C124 C125 H12E 109.5
H12D C125 H12E 109.5
C124 C125 H12F 109.5
H12D C125 H12F 109.5
H12E C125 H12F 109.5
C124 C126 H12G 109.5
C124 C126 H12H 109.5
H12G C126 H12H 109.5
C124 C126 H12I 109.5
H12G C126 H12I 109.5
H12H C126 H12I 109.5
C128 C127 C129 110.2(2)
C128 C127 C121 112.14(18)
C129 C127 C121 111.11(17)
C128 C127 H127 107.8
C129 C127 H127 107.8
C121 C127 H127 107.8
C127 C128 H12J 109.5
C127 C128 H12K 109.5
H12J C128 H12K 109.5
C127 C128 H12L 109.5
H12J C128 H12L 109.5
H12K C128 H12L 109.5
C127 C129 H12M 109.5
C127 C129 H12N 109.5
H12M C129 H12N 109.5
C127 C129 H12O 109.5
H12M C129 H12O 109.5
H12N C129 H12O 109.5
C132 C130 C123 113.09(18)
C132 C130 C131 110.8(2)
C123 C130 C131 109.8(2)
C132 C130 H130 107.7
C123 C130 H130 107.7
C131 C130 H130 107.7
C130 C131 H13A 109.5
C130 C131 H13B 109.5
H13A C131 H13B 109.5
C130 C131 H13C 109.5
H13A C131 H13C 109.5
H13B C131 H13C 109.5
C130 C132 H13D 109.5
C130 C132 H13E 109.5
H13D C132 H13E 109.5
C130 C132 H13F 109.5
H13D C132 H13F 109.5
H13E C132 H13F 109.5

loop_
_geom_bond_atom_site_label_1
_geom_bond_atom_site_label_2
_geom_bond_distance
Al1 C1 1.9890(19)
Al1 Al2 2.6363(9)
Al1 H1 1.6300
Al1 H2 1.627(17)
Al1 H3 1.66(2)
Al2 C43 1.9961(19)
Al2 H2 1.747(17)
Al2 H3 1.67(2)
Al2 H4 1.64(3)
C1 C6 1.414(3)
C1 C2 1.423(3)
C2 C3 1.403(3)
C2 C13 1.510(3)
C3 C4 1.393(3)
C3 C7 1.523(3)
C4 C5 1.386(3)
C4 H4A 0.9500
C5 C6 1.404(3)
C5 C10 1.526(3)
C6 C28 1.504(3)
C7 C9 1.529(3)
C7 C8 1.532(3)
C7 H7 1.0000
C8 H8A 0.9800
C8 H8B 0.9800
C8 H8C 0.9800
C9 H9A 0.9800
C9 H9B 0.9800
C9 H9C 0.9800
C10 C12 1.525(3)
C10 C11 1.533(3)
C10 H10 1.0000
C11 H11A 0.9800
C11 H11B 0.9800
C11 H11C 0.9800
C12 H12A 0.9800
C12 H12B 0.9800
C12 H12C 0.9800
C13 C14 1.410(3)
C13 C18 1.416(3)
C14 C15 1.393(3)
C14 C19 1.520(3)
C15 C16 1.383(3)
C15 H15 0.9500
C16 C17 1.387(3)
C16 C22 1.524(3)
C17 C18 1.391(3)
C17 H17 0.9500
C18 C25 1.525(3)
C19 C20 1.524(3)
C19 C21 1.533(3)
C19 H19 1.0000
C20 H20A 0.9800
C20 H20B 0.9800
C20 H20C 0.9800
C21 H21A 0.9800
C21 H21B 0.9800
C21 H21C 0.9800
C22 C23B 1.411(6)
C22 C23 1.463(4)
C22 C24 1.508(3)
C22 H22 1.0000
C22 H22B 1.0000
C23 H23A 0.9800
C23 H23B 0.9800
C23 H23C 0.9800
C23B H23D 0.9800
C23B H23E 0.9800
C23B H23F 0.9800
C24 H24A 0.9800
C24 H24B 0.9800
C24 H24C 0.9800
C25 C26 1.524(3)
C25 C27 1.530(3)
C25 H25 1.0000
C26 H26A 0.9800
C26 H26B 0.9800
C26 H26C 0.9800
C27 H27A 0.9800
C27 H27B 0.9800
C27 H27C 0.9800
C28 C33 1.408(3)
C28 C29 1.408(3)
C29 C30 1.393(3)
C29 C34 1.523(3)
C30 C31 1.385(3)
C30 H30 0.9500
C31 C32 1.385(3)
C31 C37 1.535(4)
C31 C37B 1.536(9)
C32 C33 1.392(3)
C32 H32 0.9500
C33 C40 1.520(3)
C34 C35 1.521(3)
C34 C36 1.531(3)
C34 H34 1.0000
C35 H35A 0.9800
C35 H35B 0.9800
C35 H35C 0.9800
C36 H36A 0.9800
C36 H36B 0.9800
C36 H36C 0.9800
C37 C38 1.478(4)
C37 C39 1.511(4)
C37 H37 1.0000
C38 H38A 0.9800
C38 H38B 0.9800
C38 H38C 0.9800
C39 H39A 0.9800
C39 H39B 0.9800
C39 H39C 0.9800
C37B C39B 1.52(2)
C37B H37B 1.0000
C39B H39D 0.9800
C39B H39E 0.9800
C39B H39F 0.9800
C40 C41 1.519(3)
C40 C42 1.525(3)
C40 H40 1.0000
C41 H41A 0.9800
C41 H41B 0.9800
C41 H41C 0.9800
C42 H42A 0.9800
C42 H42B 0.9800
C42 H42C 0.9800
C43 C44 1.409(3)
C43 C48 1.421(3)
C44 C45 1.409(3)
C44 C55 1.496(3)
C45 C46 1.387(3)
C45 C49 1.525(3)
C46 C47 1.389(3)
C46 H46 0.9500
C47 C48 1.399(3)
C47 C52 1.524(3)
C48 C70 1.487(3)
C48 C70B 1.629(5)
C49 C51 1.530(3)
C49 C50 1.534(3)
C49 H49 1.0000
C50 H50A 0.9800
C50 H50B 0.9800
C50 H50C 0.9800
C51 H51A 0.9800
C51 H51B 0.9800
C51 H51C 0.9800
C52 C53 1.527(3)
C52 C54 1.528(3)
C52 H52 1.0000
C53 H53A 0.9800
C53 H53B 0.9800
C53 H53C 0.9800
C54 H54A 0.9800
C54 H54B 0.9800
C54 H54C 0.9800
C55 C56 1.404(3)
C55 C60 1.409(3)
C56 C57 1.390(3)
C56 C61 1.526(3)
C57 C58 1.401(3)
C57 H57 0.9500
C58 C59 1.375(3)
C58 C64 1.500(3)
C59 C60 1.378(3)
C59 H59 0.9500
C60 C67 1.523(3)
C61 C62 1.507(3)
C61 C63 1.524(3)
C61 H61 1.0000
C62 H62A 0.9800
C62 H62B 0.9800
C62 H62C 0.9800
C63 H63A 0.9800
C63 H63B 0.9800
C63 H63C 0.9800
C64 C65 1.400(4)
C64 C66B 1.411(7)
C64 C66 1.527(4)
C64 C65B 1.541(7)
C64 H64 1.0000
C64 H64B 1.0000
C65 H65A 0.9800
C65 H65B 0.9800
C65 H65C 0.9800
C66 H66A 0.9800
C66 H66B 0.9800
C66 H66C 0.9800
C65B H65D 0.9800
C65B H65E 0.9800
C65B H65F 0.9800
C66B H66D 0.9800
C66B H66E 0.9800
C66B H66F 0.9800
C67 C69 1.527(3)
C67 C68 1.532(3)
C67 H67 1.0000
C68 H68A 0.9800
C68 H68B 0.9800
C68 H68C 0.9800
C69 H69A 0.9800
C69 H69B 0.9800
C69 H69C 0.9800
C70 C71 1.392(4)
C70 C75 1.403(5)
C71 C72 1.376(4)
C71 C76 1.519(4)
C72 C73 1.379(4)
C72 H72 0.9500
C73 C74 1.386(3)
C73 C79 1.525(3)
C74 C75 1.409(3)
C74 H74 0.9500
C75 C82 1.530(5)
C76 C78 1.520(4)
C76 C77 1.542(4)
C76 H76 1.0000
C77 H77A 0.9800
C77 H77B 0.9800
C77 H77C 0.9800
C78 H78A 0.9800
C78 H78B 0.9800
C78 H78C 0.9800
C79 C80 1.509(3)
C79 C81 1.528(3)
C79 H79 1.0000
C80 H80A 0.9800
C80 H80B 0.9800
C80 H80C 0.9800
C81 H81A 0.9800
C81 H81B 0.9800
C81 H81C 0.9800
C82 C83 1.519(4)
C82 C84 1.534(4)
C82 H82 1.0000
C83 H83A 0.9800
C83 H83B 0.9800
C83 H83C 0.9800
C84 H84A 0.9800
C84 H84B 0.9800
C84 H84C 0.9800
C70B C71B 1.3900
C70B C75B 1.3900
C71B C76B 1.2729
C71B C72B 1.3900
C72B C73B 1.3900
C72B H72B 0.9500
C73B C74B 1.3900
C73B C79B 1.520(6)
C74B C75B 1.3900
C74B H74B 0.9500
C75B C82B 1.515(6)
C76B C77B 1.602(15)
C76B C78B 1.67(2)
C76B H76B 1.0000
C77B H77D 0.9800
C77B H77E 0.9800
C77B H77F 0.9800
C78B H78D 0.9800
C78B H78E 0.9800
C78B H78F 0.9800
C79B C81B 1.522(7)
C79B C80B 1.525(7)
C79B H79B 1.0000
C80B H80D 0.9800
C80B H80E 0.9800
C80B H80F 0.9800
C81B H81D 0.9800
C81B H81E 0.9800
C81B H81F 0.9800
C82B C83B 1.52(2)
C82B C84B 1.59(2)
C82B H82B 1.0000
C83B H83D 0.9800
C83B H83E 0.9800
C83B H83F 0.9800
C84B H84D 0.9800
C84B H84E 0.9800
C84B H84F 0.9800
C91 C96 1.392(3)
C91 C92 1.397(3)
C91 H91 0.9500
C92 C93 1.407(3)
C92 C103 1.506(3)
C93 C94 1.391(3)
C93 C97 1.520(3)
C94 C95 1.393(3)
C94 H94 0.9500
C95 C96 1.404(3)
C95 C100 1.523(3)
C96 C118 1.505(3)
C97 C99 1.526(3)
C97 C98 1.530(3)
C97 H97 1.0000
C98 H98A 0.9800
C98 H98B 0.9800
C98 H98C 0.9800
C99 H99A 0.9800
C99 H99B 0.9800
C99 H99C 0.9800
C100 C101 1.519(3)
C100 C102 1.525(3)
C100 H100 1.0000
C101 H10A 0.9800
C101 H10B 0.9800
C101 H10C 0.9800
C102 H10D 0.9800
C102 H10E 0.9800
C102 H10F 0.9800
C103 C108 1.406(3)
C103 C104 1.405(3)
C104 C105 1.397(3)
C104 C109 1.521(3)
C105 C106 1.383(3)
C105 H105 0.9500
C106 C107 1.387(3)
C106 C112 1.522(3)
C107 C108 1.392(3)
C107 H107 0.9500
C108 C115 1.520(3)
C109 C111 1.524(3)
C109 C110 1.530(3)
C109 H109 1.0000
C110 H11D 0.9800
C110 H11E 0.9800
C110 H11F 0.9800
C111 H11G 0.9800
C111 H11H 0.9800
C111 H11I 0.9800
C112 C11D 1.445(7)
C112 C11C 1.487(7)
C112 C113 1.497(4)
C112 C114 1.515(4)
C112 H112 1.0000
C112 H11J 1.0000
C113 H11K 0.9800
C113 H11L 0.9800
C113 H11M 0.9800
C114 H11N 0.9800
C114 H11O 0.9800
C114 H11P 0.9800
C11C H11Q 0.9800
C11C H11R 0.9800
C11C H11S 0.9800
C11D H11T 0.9800
C11D H11U 0.9800
C11D H11V 0.9800
C115 C117 1.526(3)
C115 C116 1.532(3)
C115 H115 1.0000
C116 H11W 0.9800
C116 H11X 0.9800
C116 H11Y 0.9800
C117 H11Z 0.9800
C117 H11$ 0.9800
C117 H11* 0.9800
C118 C119 1.405(3)
C118 C123 1.406(3)
C119 C120 1.397(3)
C119 C124 1.522(3)
C120 C121 1.382(3)
C120 H120 0.9500
C121 C122 1.388(3)
C121 C127 1.523(3)
C122 C123 1.393(3)
C122 H122 0.9500
C123 C130 1.521(3)
C124 C126 1.521(3)
C124 C125 1.525(3)
C124 H124 1.0000
C125 H12D 0.9800
C125 H12E 0.9800
C125 H12F 0.9800
C126 H12G 0.9800
C126 H12H 0.9800
C126 H12I 0.9800
C127 C128 1.519(3)
C127 C129 1.521(3)
C127 H127 1.0000
C128 H12J 0.9800
C128 H12K 0.9800
C128 H12L 0.9800
C129 H12M 0.9800
C129 H12N 0.9800
C129 H12O 0.9800
C130 C132 1.504(3)
C130 C131 1.532(4)
C130 H130 1.0000
C131 H13A 0.9800
C131 H13B 0.9800
C131 H13C 0.9800
C132 H13D 0.9800
C132 H13E 0.9800
C132 H13F 0.9800

loop_
_geom_torsion_atom_site_label_1
_geom_torsion_atom_site_label_2
_geom_torsion_atom_site_label_3
_geom_torsion_atom_site_label_4
_geom_torsion
C6 C1 C2 C3 2.6(3)
Al1 C1 C2 C3 -170.17(13)
C6 C1 C2 C13 -174.20(16)
Al1 C1 C2 C13 13.0(2)
C1 C2 C3 C4 -3.6(3)
C13 C2 C3 C4 173.12(16)
C1 C2 C3 C7 175.98(16)
C13 C2 C3 C7 -7.3(3)
C2 C3 C4 C5 1.4(3)
C7 C3 C4 C5 -178.15(17)
C3 C4 C5 C6 1.7(3)
C3 C4 C5 C10 -177.11(17)
C4 C5 C6 C1 -2.7(3)
C10 C5 C6 C1 176.06(16)
C4 C5 C6 C28 177.86(16)
C10 C5 C6 C28 -3.3(3)
C2 C1 C6 C5 0.6(3)
Al1 C1 C6 C5 172.77(13)
C2 C1 C6 C28 -179.96(16)
Al1 C1 C6 C28 -7.8(2)
C4 C3 C7 C9 63.7(2)
C2 C3 C7 C9 -115.8(2)
C4 C3 C7 C8 -59.1(2)
C2 C3 C7 C8 121.4(2)
C4 C5 C10 C12 -63.8(2)
C6 C5 C10 C12 117.4(2)
C4 C5 C10 C11 59.5(2)
C6 C5 C10 C11 -119.29(19)
C3 C2 C13 C14 88.5(2)
C1 C2 C13 C14 -94.7(2)
C3 C2 C13 C18 -93.2(2)
C1 C2 C13 C18 83.6(2)
C18 C13 C14 C15 -3.2(3)
C2 C13 C14 C15 175.13(17)
C18 C13 C14 C19 173.76(17)
C2 C13 C14 C19 -8.0(3)
C13 C14 C15 C16 0.7(3)
C19 C14 C15 C16 -176.33(18)
C14 C15 C16 C17 1.4(3)
C14 C15 C16 C22 177.43(19)
C15 C16 C17 C18 -1.0(3)
C22 C16 C17 C18 -177.02(19)
C16 C17 C18 C13 -1.5(3)
C16 C17 C18 C25 173.95(19)
C14 C13 C18 C17 3.5(3)
C2 C13 C18 C17 -174.81(17)
C14 C13 C18 C25 -171.76(18)
C2 C13 C18 C25 9.9(3)
C15 C14 C19 C20 -60.2(2)
C13 C14 C19 C20 122.9(2)
C15 C14 C19 C21 62.3(2)
C13 C14 C19 C21 -114.6(2)
C15 C16 C22 C23B 45.0(5)
C17 C16 C22 C23B -139.1(4)
C15 C16 C22 C23 124.8(2)
C17 C16 C22 C23 -59.2(3)
C15 C16 C22 C24 -107.3(2)
C17 C16 C22 C24 68.6(3)
C17 C18 C25 C26 62.3(2)
C13 C18 C25 C26 -122.4(2)
C17 C18 C25 C27 -60.0(2)
C13 C18 C25 C27 115.3(2)
C5 C6 C28 C33 -92.8(2)
C1 C6 C28 C33 87.8(2)
C5 C6 C28 C29 86.1(2)
C1 C6 C28 C29 -93.3(2)
C33 C28 C29 C30 -4.7(3)
C6 C28 C29 C30 176.37(17)
C33 C28 C29 C34 171.95(18)
C6 C28 C29 C34 -7.0(3)
C28 C29 C30 C31 1.6(3)
C34 C29 C30 C31 -175.06(19)
C29 C30 C31 C32 1.3(3)
C29 C30 C31 C37 179.8(2)
C29 C30 C31 C37B 165.5(7)
C30 C31 C32 C33 -1.2(3)
C37 C31 C32 C33 -179.8(2)
C37B C31 C32 C33 -163.7(9)
C31 C32 C33 C28 -1.8(3)
C31 C32 C33 C40 175.03(18)
C29 C28 C33 C32 4.8(3)
C6 C28 C33 C32 -176.31(17)
C29 C28 C33 C40 -171.97(17)
C6 C28 C33 C40 7.0(3)
C30 C29 C34 C35 -72.9(2)
C28 C29 C34 C35 110.5(2)
C30 C29 C34 C36 51.7(3)
C28 C29 C34 C36 -125.0(2)
C32 C31 C37 C38 -158.3(3)
C30 C31 C37 C38 23.2(4)
C37B C31 C37 C38 78.2(18)
C32 C31 C37 C39 73.1(4)
C30 C31 C37 C39 -105.4(3)
C37B C31 C37 C39 -50.5(18)
C32 C31 C37B C39B 103.9(13)
C30 C31 C37B C39B -58.9(10)
C37 C31 C37B C39B 169(3)
C32 C33 C40 C41 73.1(3)
C28 C33 C40 C41 -110.2(3)
C32 C33 C40 C42 -49.7(3)
C28 C33 C40 C42 127.0(2)
C48 C43 C44 C45 -2.1(3)
Al2 C43 C44 C45 169.65(14)
C48 C43 C44 C55 178.20(17)
Al2 C43 C44 C55 -10.0(3)
C43 C44 C45 C46 3.9(3)
C55 C44 C45 C46 -176.44(17)
C43 C44 C45 C49 -173.60(18)
C55 C44 C45 C49 6.1(3)
C44 C45 C46 C47 -2.5(3)
C49 C45 C46 C47 175.05(18)
C45 C46 C47 C48 -0.6(3)
C45 C46 C47 C52 179.82(18)
C46 C47 C48 C43 2.5(3)
C52 C47 C48 C43 -178.00(18)
C46 C47 C48 C70 -171.0(2)
C52 C47 C48 C70 8.6(3)
C46 C47 C48 C70B 170.4(3)
C52 C47 C48 C70B -10.1(4)
C44 C43 C48 C47 -1.1(3)
Al2 C43 C48 C47 -173.76(15)
C44 C43 C48 C70 172.7(2)
Al2 C43 C48 C70 0.1(3)
C44 C43 C48 C70B -168.8(3)
Al2 C43 C48 C70B 18.5(3)
C46 C45 C49 C51 65.5(2)
C44 C45 C49 C51 -117.0(2)
C46 C45 C49 C50 -57.9(2)
C44 C45 C49 C50 119.6(2)
C46 C47 C52 C53 57.1(2)
C48 C47 C52 C53 -122.5(2)
C46 C47 C52 C54 -65.9(3)
C48 C47 C52 C54 114.5(2)
C43 C44 C55 C56 -93.7(2)
C45 C44 C55 C56 86.7(2)
C43 C44 C55 C60 88.3(2)
C45 C44 C55 C60 -91.4(2)
C60 C55 C56 C57 -2.7(3)
C44 C55 C56 C57 179.20(18)
C60 C55 C56 C61 174.06(17)
C44 C55 C56 C61 -4.0(3)
C55 C56 C57 C58 1.6(3)
C61 C56 C57 C58 -175.26(19)
C56 C57 C58 C59 -0.2(3)
C56 C57 C58 C64 173.1(2)
C57 C58 C59 C60 0.0(3)
C64 C58 C59 C60 -173.7(2)
C58 C59 C60 C55 -1.2(3)
C58 C59 C60 C67 175.85(19)
C56 C55 C60 C59 2.6(3)
C44 C55 C60 C59 -179.36(18)
C56 C55 C60 C67 -174.39(18)
C44 C55 C60 C67 3.7(3)
C57 C56 C61 C62 -85.7(2)
C55 C56 C61 C62 97.6(2)
C57 C56 C61 C63 40.9(3)
C55 C56 C61 C63 -135.82(19)
C59 C58 C64 C65 -142.7(3)
C57 C58 C64 C65 44.1(3)
C59 C58 C64 C66B -30.5(10)
C57 C58 C64 C66B 156.2(9)
C59 C58 C64 C66 84.7(3)
C57 C58 C64 C66 -88.6(3)
C59 C58 C64 C65B 155.6(6)
C57 C58 C64 C65B -17.7(7)
C59 C60 C67 C69 -55.3(3)
C55 C60 C67 C69 121.6(2)
C59 C60 C67 C68 67.4(3)
C55 C60 C67 C68 -115.6(2)
C47 C48 C70 C71 81.6(3)
C43 C48 C70 C71 -92.1(3)
C70B C48 C70 C71 160.7(13)
C47 C48 C70 C75 -103.6(3)
C43 C48 C70 C75 82.6(3)
C70B C48 C70 C75 -24.5(12)
C75 C70 C71 C72 -6.7(4)
C48 C70 C71 C72 168.0(2)
C75 C70 C71 C76 172.9(2)
C48 C70 C71 C76 -12.3(4)
C70 C71 C72 C73 2.2(4)
C76 C71 C72 C73 -177.5(2)
C71 C72 C73 C74 2.8(4)
C71 C72 C73 C79 179.8(2)
C72 C73 C74 C75 -3.1(4)
C79 C73 C74 C75 -179.9(2)
C71 C70 C75 C74 6.3(4)
C48 C70 C75 C74 -168.6(2)
C71 C70 C75 C82 -165.9(3)
C48 C70 C75 C82 19.2(4)
C73 C74 C75 C70 -1.5(4)
C73 C74 C75 C82 170.9(2)
C72 C71 C76 C78 56.1(3)
C70 C71 C76 C78 -123.5(3)
C72 C71 C76 C77 -68.0(3)
C70 C71 C76 C77 112.3(3)
C72 C73 C79 C80 163.0(2)
C74 C73 C79 C80 -20.1(3)
C72 C73 C79 C81 -70.8(3)
C74 C73 C79 C81 106.0(3)
C70 C75 C82 C83 -131.9(3)
C74 C75 C82 C83 55.8(3)
C70 C75 C82 C84 104.6(3)
C74 C75 C82 C84 -67.6(3)
C47 C48 C70B C71B 95.0(4)
C43 C48 C70B C71B -97.0(4)
C70 C48 C70B C71B -15.4(9)
C47 C48 C70B C75B -94.0(5)
C43 C48 C70B C75B 74.1(5)
C70 C48 C70B C75B 155.6(15)
C75B C70B C71B C76B 176.4
C48 C70B C71B C76B -11.7(6)
C75B C70B C71B C72B 0.0
C48 C70B C71B C72B 171.9(6)
C76B C71B C72B C73B -176.8
C70B C71B C72B C73B 0.0
C71B C72B C73B C74B 0.0
C71B C72B C73B C79B -173.4(7)
C72B C73B C74B C75B 0.0
C79B C73B C74B C75B 173.4(7)
C73B C74B C75B C70B 0.0
C73B C74B C75B C82B 175.0(12)
C71B C70B C75B C74B 0.0
C48 C70B C75B C74B -170.3(7)
C71B C70B C75B C82B -175.0(12)
C48 C70B C75B C82B 14.7(10)
C72B C71B C76B C77B -74.5(7)
C70B C71B C76B C77B 108.9(7)
C72B C71B C76B C78B 52.2(10)
C70B C71B C76B C78B -124.4(10)
C72B C73B C79B C81B -58.9(9)
C74B C73B C79B C81B 127.7(7)
C72B C73B C79B C80B 66.3(9)
C74B C73B C79B C80B -107.0(8)
C74B C75B C82B C83B 60.5(15)
C70B C75B C82B C83B -124.5(10)
C74B C75B C82B C84B -60.2(13)
C70B C75B C82B C84B 114.7(8)
C96 C91 C92 C93 -1.5(3)
C96 C91 C92 C103 177.52(17)
C91 C92 C93 C94 2.1(3)
C103 C92 C93 C94 -176.90(16)
C91 C92 C93 C97 -176.68(16)
C103 C92 C93 C97 4.3(3)
C92 C93 C94 C95 -0.9(3)
C97 C93 C94 C95 177.88(17)
C93 C94 C95 C96 -0.9(3)
C93 C94 C95 C100 178.32(17)
C92 C91 C96 C95 -0.3(3)
C92 C91 C96 C118 179.18(17)
C94 C95 C96 C91 1.5(3)
C100 C95 C96 C91 -177.70(16)
C94 C95 C96 C118 -177.96(16)
C100 C95 C96 C118 2.8(3)
C94 C93 C97 C99 58.6(2)
C92 C93 C97 C99 -122.58(19)
C94 C93 C97 C98 -64.7(2)
C92 C93 C97 C98 114.12(19)
C94 C95 C100 C101 53.7(2)
C96 C95 C100 C101 -127.05(19)
C94 C95 C100 C102 -71.2(2)
C96 C95 C100 C102 108.0(2)
C91 C92 C103 C108 95.3(2)
C93 C92 C103 C108 -85.7(2)
C91 C92 C103 C104 -81.1(2)
C93 C92 C103 C104 98.0(2)
C108 C103 C104 C105 -1.7(3)
C92 C103 C104 C105 174.71(17)
C108 C103 C104 C109 176.73(17)
C92 C103 C104 C109 -6.8(3)
C103 C104 C105 C106 -0.1(3)
C109 C104 C105 C106 -178.63(19)
C104 C105 C106 C107 1.9(3)
C104 C105 C106 C112 -178.9(2)
C105 C106 C107 C108 -1.9(3)
C112 C106 C107 C108 178.89(19)
C106 C107 C108 C103 0.1(3)
C106 C107 C108 C115 -178.06(18)
C104 C103 C108 C107 1.7(3)
C92 C103 C108 C107 -174.68(17)
C104 C103 C108 C115 179.85(17)
C92 C103 C108 C115 3.4(3)
C105 C104 C109 C111 69.7(2)
C103 C104 C109 C111 -108.8(2)
C105 C104 C109 C110 -54.0(3)
C103 C104 C109 C110 127.6(2)
C105 C106 C112 C11D -53.1(8)
C107 C106 C112 C11D 126.1(8)
C105 C106 C112 C11C 155.7(8)
C107 C106 C112 C11C -25.1(8)
C105 C106 C112 C113 126.7(3)
C107 C106 C112 C113 -54.2(3)
C105 C106 C112 C114 -105.0(3)
C107 C106 C112 C114 74.1(3)
C107 C108 C115 C117 -53.6(2)
C103 C108 C115 C117 128.3(2)
C107 C108 C115 C116 70.3(2)
C103 C108 C115 C116 -107.8(2)
C91 C96 C118 C119 -92.7(2)
C95 C96 C118 C119 86.8(2)
C91 C96 C118 C123 86.0(2)
C95 C96 C118 C123 -94.5(2)
C123 C118 C119 C120 -2.0(3)
C96 C118 C119 C120 176.74(16)
C123 C118 C119 C124 -179.62(17)
C96 C118 C119 C124 -0.9(3)
C118 C119 C120 C121 0.4(3)
C124 C119 C120 C121 178.12(18)
C119 C120 C121 C122 1.3(3)
C119 C120 C121 C127 -179.24(18)
C120 C121 C122 C123 -1.5(3)
C127 C121 C122 C123 179.07(18)
C121 C122 C123 C118 0.0(3)
C121 C122 C123 C130 -177.92(19)
C119 C118 C123 C122 1.8(3)
C96 C118 C123 C122 -176.90(17)
C119 C118 C123 C130 179.60(18)
C96 C118 C123 C130 0.9(3)
C120 C119 C124 C126 54.0(2)
C118 C119 C124 C126 -128.3(2)
C120 C119 C124 C125 -70.4(2)
C118 C119 C124 C125 107.3(2)
C120 C121 C127 C128 135.2(2)
C122 C121 C127 C128 -45.3(3)
C120 C121 C127 C129 -101.0(2)
C122 C121 C127 C129 78.4(3)
C122 C123 C130 C132 -48.5(3)
C118 C123 C130 C132 133.7(2)
C122 C123 C130 C131 75.8(3)
C118 C123 C130 C131 -102.0(2)

loop_
_platon_squeeze_void_nr
_platon_squeeze_void_average_x
_platon_squeeze_void_average_y
_platon_squeeze_void_average_z
_platon_squeeze_void_volume
_platon_squeeze_void_count_electrons
_platon_squeeze_void_content
1 0.500 0.500 0.500 565 131 ' '
2 0.460 0.728 0.056 19 0 ' '
3 0.540 0.272 0.944 19 0 ' '
